data_7700609
loop_
_publ_author_name
'Beddoe, Samuel V. F.'
'Lonergan, Rhona F.'
'Pitak, Mateusz B.'
'Price, Jason R.'
'Coles, Simon J.'
'Kitchen, Jonathan A.'
'Keene, Tony D.'

_publ_section_title
;
 All about that base: investigating the role of ligand basicity in pyridyl
 complexes derived from a copper-Schiff base coordination polymer.
;
_journal_issue 41
_journal_name_full 'Dalton transactions (Cambridge, England : 2003)'
_journal_page_first 15553
_journal_page_last 15559
_journal_paper_doi 10.1039/c9dt01527b
_journal_volume 48
_journal_year 2019
_chemical_formula_moiety 'C27 H29 Cu N5 O2'
_chemical_formula_sum 'C27 H29 Cu N5 O2'
_chemical_formula_weight 519.09
_chemical_name_systematic '[Cu(SB-1)](4-dmap)2'
_space_group_crystal_system monoclinic
_space_group_IT_number 14
_space_group_name_Hall '-P 2ybc'
_space_group_name_H-M_alt 'P 1 21/c 1'
_symmetry_space_group_name_Hall '-P 2ybc'
_symmetry_space_group_name_H-M 'P 1 21/c 1'
_atom_sites_solution_hydrogens geom
_atom_sites_solution_primary iterative
_audit_creation_date 2016-10-06
_audit_creation_method
;
Olex2 1.2
(compiled 2016.09.09 svn.r3337 for OlexSys, GUI svn.r5227)
;
_audit_update_record
;
2019-04-01 deposited with the CCDC.    2019-07-12 downloaded from the CCDC.
;
_cell_angle_alpha 90
_cell_angle_beta 94.861(3)
_cell_angle_gamma 90
_cell_formula_units_Z 12
_cell_length_a 35.0007(9)
_cell_length_b 12.6364(4)
_cell_length_c 16.9160(4)
_cell_measurement_reflns_used 18422
_cell_measurement_temperature 100(2)
_cell_measurement_theta_max 27.4090
_cell_measurement_theta_min 2.0850
_cell_volume 7454.7(4)
_computing_cell_refinement
;
CrystalClear-SM Expert 3.1 b27 (Rigaku, 2013)
;
_computing_data_collection
;
CrystalClear-SM Expert 3.1 b27 (Rigaku, 2013)
;
_computing_data_reduction
;
CrystalClear-SM Expert 3.1 b27 (Rigaku, 2013)
;
_computing_molecular_graphics 'Olex2 (Dolomanov et al., 2009)'
_computing_publication_material 'Olex2 (Dolomanov et al., 2009)'
_computing_structure_refinement 'ShelXL (Sheldrick, 2015)'
_computing_structure_solution
;
Superflip (Palatinus & Chapuis, 2007;Palatinus & van der Lee, 2008;
Palatinus et al., 2012)
;
_diffrn_ambient_temperature 100(2)
_diffrn_detector 'CCD area detector'
_diffrn_detector_area_resol_mean 28.5714
_diffrn_detector_type 'Rigaku HG Saturn724+ (2x2 bin mode)'
_diffrn_measured_fraction_theta_full 1.000
_diffrn_measured_fraction_theta_max 0.993
_diffrn_measurement_details
;
List of Runs (angles in degrees, time in seconds):

  # Type    Start    End  Width  t~exp~   \w     \q     \k     \f   Frames
#--------------------------------------------------------------------------
  1  \w    -55.00  74.00   1.00   10.00    --  -16.00  72.00  30.00  129
  2  \w   -103.00  19.00   1.00   10.00    --  -16.00 -54.00 -60.00  122
  3  \w    -85.00 -35.00   1.00   10.00    --  -16.00 -72.00  90.00   50
  4  \w     14.00  35.00   1.00   10.00    --  -16.00  72.00   0.00   21
;
_diffrn_measurement_device 'four-circle \k diffractometer'
_diffrn_measurement_device_type Kat
_diffrn_measurement_method 'profile data from \w-scans'
_diffrn_measurement_specimen_support 'MiTeGen MicroMesh'
_diffrn_orient_matrix_type 'CrysAlisPro convention (1999,Acta A55,543-557)'
_diffrn_orient_matrix_UB_11 -0.0201888000
_diffrn_orient_matrix_UB_12 -0.0052603000
_diffrn_orient_matrix_UB_13 -0.0067496000
_diffrn_orient_matrix_UB_21 0.0019938000
_diffrn_orient_matrix_UB_22 -0.0146413000
_diffrn_orient_matrix_UB_23 -0.0399299000
_diffrn_orient_matrix_UB_31 0.0013972000
_diffrn_orient_matrix_UB_32 -0.0539219000
_diffrn_orient_matrix_UB_33 0.0115004000
_diffrn_radiation_collimation 0.3
_diffrn_radiation_monochromator 'Confocal mirrors, HF Varimax'
_diffrn_radiation_probe x-ray
_diffrn_radiation_type MoK\a
_diffrn_radiation_wavelength 0.71073
_diffrn_reflns_av_R_equivalents 0.0523
_diffrn_reflns_av_unetI/netI 0.0580
_diffrn_reflns_Laue_measured_fraction_full 1.000
_diffrn_reflns_Laue_measured_fraction_max 0.993
_diffrn_reflns_limit_h_max 45
_diffrn_reflns_limit_h_min -45
_diffrn_reflns_limit_k_max 16
_diffrn_reflns_limit_k_min -16
_diffrn_reflns_limit_l_max 21
_diffrn_reflns_limit_l_min -21
_diffrn_reflns_number 54951
_diffrn_reflns_point_group_measured_fraction_full 1.000
_diffrn_reflns_point_group_measured_fraction_max 0.993
_diffrn_reflns_theta_full 26.000
_diffrn_reflns_theta_max 27.484
_diffrn_reflns_theta_min 1.714
_diffrn_source 'Rotating Anode'
_diffrn_source_current 55.0
_diffrn_source_power 2.475
_diffrn_source_target Mo
_diffrn_source_type 'Rotating Anode'
_diffrn_source_voltage 45.0
_exptl_absorpt_coefficient_mu 0.913
_exptl_absorpt_correction_T_max 1.00000
_exptl_absorpt_correction_T_min 0.54612
_exptl_absorpt_correction_type multi-scan
_exptl_absorpt_process_details
;
CrystalClear-SM Expert 3.1 b27 (Rigaku, 2013)
;
_exptl_crystal_colour orange
_exptl_crystal_colour_primary orange
_exptl_crystal_density_diffrn 1.388
_exptl_crystal_description plate
_exptl_crystal_F_000 3252
_exptl_crystal_recrystallization_method 'Slow diffusion of water into DMSO solution'
_exptl_crystal_size_max 0.209
_exptl_crystal_size_mid 0.087
_exptl_crystal_size_min 0.034
_refine_diff_density_max 0.848
_refine_diff_density_min -0.673
_refine_diff_density_rms 0.092
_refine_ls_extinction_method none
_refine_ls_goodness_of_fit_ref 1.128
_refine_ls_hydrogen_treatment constr
_refine_ls_matrix_type full
_refine_ls_number_parameters 1254
_refine_ls_number_reflns 16992
_refine_ls_number_restraints 2311
_refine_ls_restrained_S_all 1.058
_refine_ls_R_factor_all 0.1070
_refine_ls_R_factor_gt 0.0679
_refine_ls_shift/su_max 0.000
_refine_ls_shift/su_mean 0.000
_refine_ls_structure_factor_coef Fsqd
_refine_ls_weighting_details 'w=1/[\s^2^(Fo^2^)+(0.0544P)^2^+9.7485P] where P=(Fo^2^+2Fc^2^)/3'
_refine_ls_weighting_scheme calc
_refine_ls_wR_factor_gt 0.1451
_refine_ls_wR_factor_ref 0.1595
_reflns_Friedel_coverage 0.000
_reflns_number_gt 11750
_reflns_number_total 16992
_reflns_threshold_expression 'I > 2\s(I)'
_cod_data_source_file c9dt01527b2.cif
_cod_data_source_block 2015tdk096_s1
_cod_depositor_comments 'Adding full bibliography for 7700601--7700615.cif.'
_cod_database_code 7700609
_chemical_oxdiff_formula (CuC13H9NO2)(C7H10N2)2
_shelx_space_group_comment
;
The symmetry employed for this shelxl refinement is uniquely defined
by the following loop, which should always be used as a source of
symmetry information in preference to the above space-group names.
They are only intended as comments.
;
_reflns_odcompleteness_completeness 99.34
_reflns_odcompleteness_iscentric 1
_reflns_odcompleteness_theta 27.42
_olex2_refinement_description
;
1. Fixed Uiso
 At 1.2 times of:
  All C(H) groups
 At 1.5 times of:
  All C(H,H,H) groups
2. Uiso/Uaniso restraints and constraints
Cu11 \\sim O111 \\sim C112 \\sim C113 \\sim C114 \\sim C115 \\sim C116 \\sim
C117 \\sim N118 \\sim C119 \\sim C120 \\sim C121 \\sim C122 \\sim C123 \\sim
C124 \\sim C125 \\sim O126 \\sim Cu12 \\sim O131 \\sim C132 \\sim C133 \\sim
C134 \\sim C135 \\sim C136 \\sim C137 \\sim N138 \\sim C139 \\sim C140 \\sim
C141 \\sim C142 \\sim C143 \\sim C144 \\sim C145 \\sim O146: within 2A with
sigma of 0.04 and sigma for terminal atoms of 0.08
Cu21 \\sim O211 \\sim C212 \\sim C213 \\sim C214 \\sim C215 \\sim C216 \\sim
C217 \\sim N218 \\sim C219 \\sim C220 \\sim C221 \\sim C222 \\sim C223 \\sim
C224 \\sim C225 \\sim O226 \\sim Cu22 \\sim O231 \\sim C232 \\sim C233 \\sim
C234 \\sim C235 \\sim C236 \\sim C237 \\sim N238 \\sim C239 \\sim C240 \\sim
C241 \\sim C242 \\sim C243 \\sim C244 \\sim C245 \\sim O246: within 2A with
sigma of 0.04 and sigma for terminal atoms of 0.08
Cu31 \\sim O311 \\sim C312 \\sim C313 \\sim C314 \\sim C315 \\sim C316 \\sim
C317 \\sim N318 \\sim C319 \\sim C320 \\sim C321 \\sim C322 \\sim C323 \\sim
C324 \\sim C325 \\sim O326 \\sim Cu32 \\sim O331 \\sim C332 \\sim C333 \\sim
C334 \\sim C335 \\sim C336 \\sim C337 \\sim N338 \\sim C339 \\sim C340 \\sim
C341 \\sim C342 \\sim C343 \\sim C344 \\sim C345 \\sim O346: within 2A with
sigma of 0.04 and sigma for terminal atoms of 0.08
Uanis(Cu22) = Uanis(Cu21)
3. Rigid body (RIGU) restrains
 Cu11, O111, C112, C113, C114, C115, C116, C117, N118, C119, C120, C121, C122,
 C123, C124, C125, O126, Cu12, O131, C132, C133, C134, C135, C136, C137, N138,
 C139, C140, C141, C142, C143, C144, C145, O146
 with sigma for 1-2 distances of 0.004 and sigma for 1-3 distances of 0.004
 Cu21, O211, C212, C213, C214, C215, C216, C217, N218, C219, C220, C221, C222,
 C223, C224, C225, O226, Cu22, O231, C232, C233, C234, C235, C236, C237, N238,
 C239, C240, C241, C242, C243, C244, C245, O246
 with sigma for 1-2 distances of 0.004 and sigma for 1-3 distances of 0.004
 Cu31, O311, C312, C313, C314, C315, C316, C317, N318, C319, C320, C321, C322,
 C323, C324, C325, O326, Cu32, O331, C332, C333, C334, C335, C336, C337, N338,
 C339, C340, C341, C342, C343, C344, C345, O346
 with sigma for 1-2 distances of 0.004 and sigma for 1-3 distances of 0.004
4. Same fragment restrains
{Cu31, O311, C312, C313, C314, C315, C316, C317, N318, C319, C320, C321, C322,
C323, C324, C325, O326} sigma for 1-2: 0.02, 1-3: 0.04
as
{Cu32, O331, C332, C333, C334, C335, C336, C337, N338, C339, C340, C341, C342,
C343, C344, C345, O346}
{Cu11, O111, C112, C113, C114, C115, C116, C117, N118, C119, C120, C121, C122,
C123, C124, C125, O126} sigma for 1-2: 0.02, 1-3: 0.04
as
{Cu12, O131, C132, C133, C134, C135, C136, C137, N138, C139, C140, C141, C142,
C143, C144, C145, O146}
{Cu21, O211, C212, C213, C214, C215, C216, C217, N218, C219, C220, C221, C222,
C223, C224, C225, O226} sigma for 1-2: 0.02, 1-3: 0.04
as
{Cu22, O231, C232, C233, C234, C235, C236, C237, N238, C239, C240, C241, C242,
C243, C244, C245, O246}
5. Others
 Sof(Cu12)=Sof(O131)=Sof(C132)=Sof(C133)=Sof(H133)=Sof(C134)=Sof(H134)=
 Sof(C135)=Sof(H135)=Sof(C136)=Sof(H136)=Sof(C137)=Sof(N138)=Sof(C139)=
 Sof(H139)=Sof(C140)=Sof(C141)=Sof(H141)=Sof(C142)=Sof(H142)=Sof(C143)=
 Sof(H143)=Sof(C144)=Sof(H144)=Sof(C145)=Sof(O146)=1-FVAR(1)
 Sof(Cu11)=Sof(O111)=Sof(C112)=Sof(C113)=Sof(H113)=Sof(C114)=Sof(H114)=
 Sof(C115)=Sof(H115)=Sof(C116)=Sof(H116)=Sof(C117)=Sof(N118)=Sof(C119)=
 Sof(H119)=Sof(C120)=Sof(C121)=Sof(H121)=Sof(C122)=Sof(H122)=Sof(C123)=
 Sof(H123)=Sof(C124)=Sof(H124)=Sof(C125)=Sof(O126)=FVAR(1)
 Sof(Cu22)=Sof(O231)=Sof(C232)=Sof(C233)=Sof(H233)=Sof(C234)=Sof(H234)=
 Sof(C235)=Sof(H235)=Sof(C236)=Sof(H236)=Sof(C237)=Sof(N238)=Sof(C239)=
 Sof(H239)=Sof(C240)=Sof(C241)=Sof(H241)=Sof(C242)=Sof(H242)=Sof(C243)=
 Sof(H243)=Sof(C244)=Sof(H244)=Sof(C245)=Sof(O246)=1-FVAR(2)
 Sof(Cu21)=Sof(O211)=Sof(C212)=Sof(C213)=Sof(H213)=Sof(C214)=Sof(H214)=
 Sof(C215)=Sof(H215)=Sof(C216)=Sof(H216)=Sof(C217)=Sof(N218)=Sof(C219)=
 Sof(H219)=Sof(C220)=Sof(C221)=Sof(H221)=Sof(C222)=Sof(H222)=Sof(C223)=
 Sof(H223)=Sof(C224)=Sof(H224)=Sof(C225)=Sof(O226)=FVAR(2)
 Sof(Cu32)=Sof(O331)=Sof(C332)=Sof(C333)=Sof(H333)=Sof(C334)=Sof(H334)=
 Sof(C335)=Sof(H335)=Sof(C336)=Sof(H336)=Sof(C337)=Sof(N338)=Sof(C339)=
 Sof(H339)=Sof(C340)=Sof(C341)=Sof(H341)=Sof(C342)=Sof(H342)=Sof(C343)=
 Sof(H343)=Sof(C344)=Sof(H344)=Sof(C345)=Sof(O346)=1-FVAR(3)
 Sof(Cu31)=Sof(O311)=Sof(C312)=Sof(C313)=Sof(H313)=Sof(C314)=Sof(H314)=
 Sof(C315)=Sof(H315)=Sof(C316)=Sof(H316)=Sof(C317)=Sof(N318)=Sof(C319)=
 Sof(H319)=Sof(C320)=Sof(C321)=Sof(H321)=Sof(C322)=Sof(H322)=Sof(C323)=
 Sof(H323)=Sof(C324)=Sof(H324)=Sof(C325)=Sof(O326)=FVAR(3)
6.a Aromatic/amide H refined with riding coordinates:
 C313(H313), C314(H314), C315(H315), C316(H316), C319(H319), C321(H321),
 C322(H322), C323(H323), C324(H324), C333(H333), C334(H334), C335(H335),
 C336(H336), C339(H339), C341(H341), C342(H342), C343(H343), C344(H344),
 C352(H352), C353(H353), C355(H355), C356(H356), C362(H362), C363(H363),
 C365(H365), C366(H366), C113(H113), C114(H114), C115(H115), C116(H116),
 C119(H119), C121(H121), C122(H122), C123(H123), C124(H124), C133(H133),
 C134(H134), C135(H135), C136(H136), C139(H139), C141(H141), C142(H142),
 C143(H143), C144(H144), C152(H152), C153(H153), C155(H155), C156(H156),
 C162(H162), C163(H163), C165(H165), C166(H166), C213(H213), C214(H214),
 C215(H215), C216(H216), C219(H219), C221(H221), C222(H222), C223(H223),
 C224(H224), C233(H233), C234(H234), C235(H235), C236(H236), C239(H239),
 C241(H241), C242(H242), C243(H243), C244(H244), C252(H252), C253(H253),
 C255(H255), C256(H256), C262(H262), C263(H263), C265(H265), C266(H266)
6.b Idealised Me refined as rotating group:
 C358(H35A,H35B,H35C), C359(H35D,H35E,H35F), C368(H36A,H36B,H36C), C369(H36D,
 H36E,H36F), C158(H15A,H15B,H15C), C159(H15D,H15E,H15F), C168(H16A,H16B,H16C),
 C169(H16D,H16E,H16F), C258(H25A,H25B,H25C), C259(H25D,H25E,H25F), C268(H26A,
 H26B,H26C), C269(H26D,H26E,H26F)
;
_shelx_shelxl_version_number 2014/7
_olex2_submission_special_instructions 'No special instructions were received'
_oxdiff_exptl_absorpt_empirical_details
;
Empirical correction (ABSPACK) includes:
- Absorption correction using spherical harmonics
- Frame scaling
- Detector area scaling
;
_oxdiff_exptl_absorpt_empirical_full_max 1.416
_oxdiff_exptl_absorpt_empirical_full_min 0.768

loop_
_space_group_symop_operation_xyz
'x, y, z'
'-x, y+1/2, -z+1/2'
'-x, -y, -z'
'x, -y-1/2, z-1/2'

loop_
_atom_site_label
_atom_site_type_symbol
_atom_site_fract_x
_atom_site_fract_y
_atom_site_fract_z
_atom_site_U_iso_or_equiv
_atom_site_adp_type
_atom_site_occupancy
_atom_site_site_symmetry_order
_atom_site_calc_flag
_atom_site_refinement_flags_posn
_atom_site_refinement_flags_adp
_atom_site_refinement_flags_occupancy
_atom_site_disorder_assembly
_atom_site_disorder_group
Cu31 Cu 0.53947(5) 0.81541(16) 0.29183(12) 0.0247(3) Uani 0.701(6) 1 d D U P A 1
O311 O 0.55136(10) 0.7208(3) 0.2054(2) 0.0265(9) Uani 0.701(6) 1 d D U P A 1
C312 C 0.58846(18) 0.7055(6) 0.2048(4) 0.0236(14) Uani 0.701(6) 1 d D U P A 1
C313 C 0.6043(2) 0.6401(8) 0.1490(5) 0.0285(19) Uani 0.701(6) 1 d D U P A 1
H313 H 0.5881 0.6072 0.1083 0.034 Uiso 0.701(6) 1 calc R . P A 1
C314 C 0.6444(2) 0.6232(7) 0.1532(5) 0.0343(18) Uani 0.701(6) 1 d D U P A 1
H314 H 0.6547 0.5780 0.1155 0.041 Uiso 0.701(6) 1 calc R . P A 1
C315 C 0.6690(2) 0.6709(7) 0.2112(4) 0.0372(17) Uani 0.701(6) 1 d D U P A 1
H315 H 0.6958 0.6583 0.2132 0.045 Uiso 0.701(6) 1 calc R . P A 1
C316 C 0.65431(19) 0.7361(6) 0.2654(4) 0.0314(14) Uani 0.701(6) 1 d D U P A 1
H316 H 0.6709 0.7679 0.3059 0.038 Uiso 0.701(6) 1 calc R . P A 1
C317 C 0.6143(2) 0.7565(5) 0.2614(4) 0.0248(14) Uani 0.701(6) 1 d D U P A 1
N318 N 0.59618(11) 0.8272(3) 0.3111(2) 0.0259(11) Uani 0.701(6) 1 d D U P A 1
C319 C 0.61439(17) 0.8904(4) 0.3614(3) 0.0301(12) Uani 0.701(6) 1 d D U P A 1
H319 H 0.6416 0.8886 0.3647 0.036 Uiso 0.701(6) 1 calc R . P A 1
C320 C 0.5968(3) 0.9631(17) 0.4129(12) 0.028(2) Uani 0.701(6) 1 d D U P A 1
C321 C 0.6217(2) 1.0230(6) 0.4652(4) 0.0401(16) Uani 0.701(6) 1 d D U P A 1
H321 H 0.6486 1.0129 0.4653 0.048 Uiso 0.701(6) 1 calc R . P A 1
C322 C 0.6079(3) 1.0962(5) 0.5165(4) 0.0411(16) Uani 0.701(6) 1 d D U P A 1
H322 H 0.6248 1.1372 0.5511 0.049 Uiso 0.701(6) 1 calc R . P A 1
C323 C 0.5678(2) 1.1077(5) 0.5155(4) 0.0396(15) Uani 0.701(6) 1 d D U P A 1
H323 H 0.5577 1.1546 0.5524 0.048 Uiso 0.701(6) 1 calc R . P A 1
C324 C 0.5432(2) 1.0537(5) 0.4635(4) 0.0359(14) Uani 0.701(6) 1 d D U P A 1
H324 H 0.5164 1.0657 0.4637 0.043 Uiso 0.701(6) 1 calc R . P A 1
C325 C 0.5566(2) 0.9804(7) 0.4093(5) 0.0313(16) Uani 0.701(6) 1 d D U P A 1
O326 O 0.53161(12) 0.9331(4) 0.3603(3) 0.0338(10) Uani 0.701(6) 1 d D U P A 1
Cu32 Cu 0.54260(11) 0.8440(4) 0.3133(3) 0.0275(8) Uani 0.299(6) 1 d D U P A 2
O331 O 0.5303(3) 0.9517(9) 0.3877(6) 0.027(3) Uiso 0.299(6) 1 d D U P A 2
C332 C 0.5608(4) 0.9925(17) 0.4265(12) 0.026(5) Uiso 0.299(6) 1 d D U P A 2
C333 C 0.5577(4) 1.0685(12) 0.4863(9) 0.027(3) Uiso 0.299(6) 1 d D U P A 2
H333 H 0.5333 1.0926 0.4995 0.032 Uiso 0.299(6) 1 calc R . P A 2
C334 C 0.5912(4) 1.1074(11) 0.5254(8) 0.022(3) Uiso 0.299(6) 1 d D U P A 2
H334 H 0.5893 1.1581 0.5663 0.027 Uiso 0.299(6) 1 calc R . P A 2
C335 C 0.6274(4) 1.0756(11) 0.5075(8) 0.028(3) Uiso 0.299(6) 1 d D U P A 2
H335 H 0.6496 1.1070 0.5340 0.034 Uiso 0.299(6) 1 calc R . P A 2
C336 C 0.6311(4) 0.9992(14) 0.4518(10) 0.035(4) Uiso 0.299(6) 1 d D U P A 2
H336 H 0.6556 0.9719 0.4429 0.042 Uiso 0.299(6) 1 calc R . P A 2
C337 C 0.5978(5) 0.961(4) 0.407(3) 0.030(6) Uiso 0.299(6) 1 d D U P A 2
N338 N 0.5965(3) 0.8795(9) 0.3493(6) 0.028(3) Uiso 0.299(6) 1 d D U P A 2
C339 C 0.6267(3) 0.8331(9) 0.3289(6) 0.026(3) Uiso 0.299(6) 1 d D U P A 2
H339 H 0.6505 0.8523 0.3563 0.031 Uiso 0.299(6) 1 calc R . P A 2
C340 C 0.6273(4) 0.7545(12) 0.2683(9) 0.021(4) Uiso 0.299(6) 1 d D U P A 2
C341 C 0.6633(5) 0.7098(14) 0.2553(12) 0.035(5) Uiso 0.299(6) 1 d D U P A 2
H341 H 0.6854 0.7284 0.2889 0.042 Uiso 0.299(6) 1 calc R . P A 2
C342 C 0.6662(5) 0.6408(13) 0.1949(11) 0.026(4) Uiso 0.299(6) 1 d D U P A 2
H342 H 0.6903 0.6089 0.1879 0.031 Uiso 0.299(6) 1 calc R . P A 2
C343 C 0.6342(5) 0.6155(16) 0.1424(11) 0.024(4) Uiso 0.299(6) 1 d D U P A 2
H343 H 0.6369 0.5710 0.0980 0.029 Uiso 0.299(6) 1 calc R . P A 2
C344 C 0.5989(6) 0.655(2) 0.1557(15) 0.032(6) Uiso 0.299(6) 1 d D U P A 2
H344 H 0.5772 0.6361 0.1213 0.039 Uiso 0.299(6) 1 calc R . P A 2
C345 C 0.5943(4) 0.7250(16) 0.2201(12) 0.027(5) Uiso 0.299(6) 1 d D U P A 2
O346 O 0.5589(3) 0.7560(8) 0.2275(6) 0.026(2) Uiso 0.299(6) 1 d D U P A 2
N351 N 0.48428(8) 0.8248(3) 0.25528(18) 0.0341(8) Uani 1 1 d . . . . .
C352 C 0.46844(11) 0.7464(3) 0.2090(2) 0.0366(9) Uani 1 1 d . . . . .
H352 H 0.4852 0.6986 0.1859 0.044 Uiso 1 1 calc R . . . .
C353 C 0.42997(11) 0.7315(3) 0.1932(2) 0.0338(9) Uani 1 1 d . . . . .
H353 H 0.4207 0.6754 0.1595 0.041 Uiso 1 1 calc R . . . .
C354 C 0.40398(10) 0.8001(3) 0.2273(2) 0.0339(9) Uani 1 1 d . . . . .
C355 C 0.42039(10) 0.8848(3) 0.2719(2) 0.0334(9) Uani 1 1 d . . . . .
H355 H 0.4044 0.9362 0.2934 0.040 Uiso 1 1 calc R . . . .
C356 C 0.45965(10) 0.8933(3) 0.2844(2) 0.0342(9) Uani 1 1 d . . . . .
H356 H 0.4699 0.9509 0.3154 0.041 Uiso 1 1 calc R . . . .
N357 N 0.36570(9) 0.7839(3) 0.21898(19) 0.0415(8) Uani 1 1 d . . . . .
C358 C 0.34960(13) 0.6927(4) 0.1760(3) 0.0533(12) Uani 1 1 d . . . . .
H35A H 0.3519 0.7022 0.1191 0.080 Uiso 1 1 calc GR . . . .
H35B H 0.3225 0.6854 0.1855 0.080 Uiso 1 1 calc GR . . . .
H35C H 0.3635 0.6288 0.1944 0.080 Uiso 1 1 calc GR . . . .
C359 C 0.33976(11) 0.8503(4) 0.2607(3) 0.0504(12) Uani 1 1 d . . . . .
H35D H 0.3457 0.8428 0.3181 0.076 Uiso 1 1 calc GR . . . .
H35E H 0.3132 0.8283 0.2465 0.076 Uiso 1 1 calc GR . . . .
H35F H 0.3429 0.9244 0.2455 0.076 Uiso 1 1 calc GR . . . .
N361 N 0.53439(8) 0.6974(3) 0.39008(18) 0.0329(7) Uani 1 1 d . . . . .
C362 C 0.54058(10) 0.5943(3) 0.3753(2) 0.0336(9) Uani 1 1 d . . . . .
H362 H 0.5408 0.5735 0.3213 0.040 Uiso 1 1 calc R . . . .
C363 C 0.54652(10) 0.5175(3) 0.4316(2) 0.0317(8) Uani 1 1 d . . . . .
H363 H 0.5503 0.4462 0.4164 0.038 Uiso 1 1 calc R . . . .
C364 C 0.54695(10) 0.5446(3) 0.5130(2) 0.0295(8) Uani 1 1 d . . . . .
C365 C 0.53923(10) 0.6509(3) 0.5288(2) 0.0307(8) Uani 1 1 d . . . . .
H365 H 0.5380 0.6742 0.5820 0.037 Uiso 1 1 calc R . . . .
C366 C 0.53347(10) 0.7211(3) 0.4674(2) 0.0313(8) Uani 1 1 d . . . . .
H366 H 0.5284 0.7926 0.4804 0.038 Uiso 1 1 calc R . . . .
N367 N 0.55421(10) 0.4722(3) 0.57206(18) 0.0387(8) Uani 1 1 d . . . . .
C368 C 0.56453(12) 0.3647(3) 0.5550(2) 0.0405(10) Uani 1 1 d . . . . .
H36A H 0.5470 0.3372 0.5116 0.061 Uiso 1 1 calc GR . . . .
H36B H 0.5627 0.3210 0.6024 0.061 Uiso 1 1 calc GR . . . .
H36C H 0.5909 0.3629 0.5395 0.061 Uiso 1 1 calc GR . . . .
C369 C 0.55757(13) 0.5057(3) 0.6546(2) 0.0437(10) Uani 1 1 d . . . . .
H36D H 0.5797 0.5528 0.6642 0.066 Uiso 1 1 calc GR . . . .
H36E H 0.5610 0.4435 0.6891 0.066 Uiso 1 1 calc GR . . . .
H36F H 0.5342 0.5435 0.6663 0.066 Uiso 1 1 calc GR . . . .
Cu11 Cu 0.06372(6) 0.3262(2) 0.21079(15) 0.0259(4) Uani 0.552(7) 1 d D U P B 1
O111 O 0.07425(17) 0.2376(5) 0.3058(4) 0.0273(14) Uani 0.552(7) 1 d D U P B 1
C112 C 0.1109(3) 0.2132(9) 0.3199(7) 0.024(2) Uani 0.552(7) 1 d D U P B 1
C113 C 0.1262(3) 0.1477(8) 0.3808(5) 0.025(2) Uani 0.552(7) 1 d D U P B 1
H113 H 0.1097 0.1177 0.4166 0.030 Uiso 0.552(7) 1 calc R . P B 1
C114 C 0.1651(3) 0.1257(7) 0.3899(6) 0.028(2) Uani 0.552(7) 1 d D U P B 1
H114 H 0.1750 0.0827 0.4330 0.033 Uiso 0.552(7) 1 calc R . P B 1
C115 C 0.1900(3) 0.1648(9) 0.3377(6) 0.027(2) Uani 0.552(7) 1 d D U P B 1
H115 H 0.2164 0.1469 0.3440 0.032 Uiso 0.552(7) 1 calc R . P B 1
C116 C 0.1761(3) 0.2305(12) 0.2759(8) 0.026(2) Uani 0.552(7) 1 d D U P B 1
H116 H 0.1929 0.2576 0.2395 0.031 Uiso 0.552(7) 1 calc R . P B 1
C117 C 0.1370(4) 0.2564(19) 0.2680(14) 0.024(3) Uani 0.552(7) 1 d D U P B 1
N118 N 0.12016(16) 0.3317(4) 0.2137(3) 0.0241(14) Uani 0.552(7) 1 d D U P B 1
C119 C 0.13998(19) 0.3961(5) 0.1745(4) 0.0245(15) Uani 0.552(7) 1 d D U P B 1
H119 H 0.1671 0.3932 0.1843 0.029 Uiso 0.552(7) 1 calc R . P B 1
C120 C 0.1245(3) 0.4719(11) 0.1174(8) 0.023(2) Uani 0.552(7) 1 d D U P B 1
C121 C 0.1506(4) 0.5340(12) 0.0772(8) 0.027(2) Uani 0.552(7) 1 d D U P B 1
H121 H 0.1773 0.5262 0.0915 0.032 Uiso 0.552(7) 1 calc R . P B 1
C122 C 0.1389(4) 0.6044(13) 0.0190(9) 0.026(3) Uani 0.552(7) 1 d D U P B 1
H122 H 0.1571 0.6437 -0.0077 0.032 Uiso 0.552(7) 1 calc R . P B 1
C123 C 0.0996(3) 0.6173(12) -0.0002(9) 0.026(2) Uani 0.552(7) 1 d D U P B 1
H123 H 0.0911 0.6651 -0.0414 0.032 Uiso 0.552(7) 1 calc R . P B 1
C124 C 0.0728(3) 0.5630(10) 0.0388(8) 0.025(2) Uani 0.552(7) 1 d D U P B 1
H124 H 0.0463 0.5746 0.0246 0.031 Uiso 0.552(7) 1 calc R . P B 1
C125 C 0.0843(3) 0.4895(9) 0.1002(7) 0.023(2) Uani 0.552(7) 1 d D U P B 1
O126 O 0.05715(16) 0.4399(5) 0.1362(4) 0.0318(14) Uani 0.552(7) 1 d D U P B 1
Cu12 Cu 0.05819(7) 0.3589(3) 0.19259(17) 0.0259(5) Uani 0.448(7) 1 d D U P B 2
O131 O 0.0468(2) 0.4664(6) 0.1113(4) 0.0275(16) Uani 0.448(7) 1 d D U P B 2
C132 C 0.0776(3) 0.5084(12) 0.0833(9) 0.023(2) Uani 0.448(7) 1 d D U P B 2
C133 C 0.0767(4) 0.5859(12) 0.0246(9) 0.024(3) Uani 0.448(7) 1 d D U P B 2
H133 H 0.0527 0.6106 0.0011 0.029 Uiso 0.448(7) 1 calc R . P B 2
C134 C 0.1103(4) 0.6271(15) 0.0003(11) 0.024(3) Uani 0.448(7) 1 d D U P B 2
H134 H 0.1091 0.6791 -0.0405 0.029 Uiso 0.448(7) 1 calc R . P B 2
C135 C 0.1455(4) 0.5944(18) 0.0340(12) 0.028(3) Uani 0.448(7) 1 d D U P B 2
H135 H 0.1683 0.6255 0.0177 0.034 Uiso 0.448(7) 1 calc R . P B 2
C136 C 0.1477(5) 0.5151(14) 0.0924(10) 0.027(3) Uani 0.448(7) 1 d D U P B 2
H136 H 0.1719 0.4915 0.1155 0.032 Uiso 0.448(7) 1 calc R . P B 2
C137 C 0.1138(3) 0.4716(14) 0.1160(10) 0.022(3) Uani 0.448(7) 1 d D U P B 2
N138 N 0.11252(17) 0.3926(5) 0.1750(3) 0.0222(16) Uani 0.448(7) 1 d D U P B 2
C139 C 0.1417(2) 0.3418(6) 0.2064(5) 0.0223(17) Uani 0.448(7) 1 d D U P B 2
H139 H 0.1657 0.3574 0.1866 0.027 Uiso 0.448(7) 1 calc R . P B 2
C140 C 0.1420(4) 0.265(2) 0.2677(16) 0.022(3) Uani 0.448(7) 1 d D U P B 2
C141 C 0.1770(4) 0.2142(15) 0.2940(10) 0.026(3) Uani 0.448(7) 1 d D U P B 2
H141 H 0.1990 0.2285 0.2665 0.032 Uiso 0.448(7) 1 calc R . P B 2
C142 C 0.1807(4) 0.1469(10) 0.3560(8) 0.028(3) Uani 0.448(7) 1 d D U P B 2
H142 H 0.2048 0.1160 0.3726 0.033 Uiso 0.448(7) 1 calc R . P B 2
C143 C 0.1478(4) 0.1233(9) 0.3958(6) 0.028(2) Uani 0.448(7) 1 d D U P B 2
H143 H 0.1499 0.0763 0.4397 0.034 Uiso 0.448(7) 1 calc R . P B 2
C144 C 0.1127(3) 0.1675(10) 0.3718(7) 0.028(2) Uani 0.448(7) 1 d D U P B 2
H144 H 0.0911 0.1508 0.4000 0.034 Uiso 0.448(7) 1 calc R . P B 2
C145 C 0.1081(4) 0.2377(12) 0.3055(8) 0.023(3) Uani 0.448(7) 1 d D U P B 2
O146 O 0.0738(2) 0.2777(7) 0.2850(5) 0.0284(17) Uani 0.448(7) 1 d D U P B 2
N151 N 0.00564(9) 0.3422(3) 0.22658(18) 0.0375(8) Uani 1 1 d . . . . .
C152 C -0.02000(11) 0.4116(3) 0.1919(2) 0.0362(9) Uani 1 1 d . . . . .
H152 H -0.0107 0.4665 0.1604 0.043 Uiso 1 1 calc R . . . .
C153 C -0.05856(11) 0.4073(3) 0.1996(2) 0.0321(8) Uani 1 1 d . . . . .
H153 H -0.0750 0.4593 0.1744 0.039 Uiso 1 1 calc R . . . .
C154 C -0.07401(10) 0.3267(3) 0.2445(2) 0.0272(8) Uani 1 1 d . . . . .
C155 C -0.04718(10) 0.2547(3) 0.2817(2) 0.0314(8) Uani 1 1 d . . . . .
H155 H -0.0557 0.1991 0.3137 0.038 Uiso 1 1 calc R . . . .
C156 C -0.00867(11) 0.2655(3) 0.2714(2) 0.0343(9) Uani 1 1 d . . . . .
H156 H 0.0087 0.2164 0.2973 0.041 Uiso 1 1 calc R . . . .
N157 N -0.11222(8) 0.3175(2) 0.25162(17) 0.0294(7) Uani 1 1 d . . . . .
C158 C -0.13870(10) 0.3920(3) 0.2108(2) 0.0324(8) Uani 1 1 d . . . . .
H15A H -0.1321 0.4641 0.2283 0.049 Uiso 1 1 calc GR . . . .
H15B H -0.1649 0.3757 0.2231 0.049 Uiso 1 1 calc GR . . . .
H15C H -0.1370 0.3864 0.1534 0.049 Uiso 1 1 calc GR . . . .
C159 C -0.12725(10) 0.2275(3) 0.2928(2) 0.0334(9) Uani 1 1 d . . . . .
H15D H -0.1217 0.1621 0.2647 0.050 Uiso 1 1 calc GR . . . .
H15E H -0.1550 0.2353 0.2942 0.050 Uiso 1 1 calc GR . . . .
H15F H -0.1151 0.2245 0.3471 0.050 Uiso 1 1 calc GR . . . .
N161 N 0.05487(8) 0.2058(3) 0.11468(17) 0.0335(7) Uani 1 1 d . . . . .
C162 C 0.06029(10) 0.2205(3) 0.0374(2) 0.0335(9) Uani 1 1 d . . . . .
H162 H 0.0647 0.2908 0.0205 0.040 Uiso 1 1 calc R . . . .
C163 C 0.05997(10) 0.1421(3) -0.0188(2) 0.0308(8) Uani 1 1 d . . . . .
H163 H 0.0639 0.1589 -0.0722 0.037 Uiso 1 1 calc R . . . .
C164 C 0.05379(10) 0.0367(3) 0.0035(2) 0.0295(8) Uani 1 1 d . . . . .
C165 C 0.04691(10) 0.0207(3) 0.0835(2) 0.0333(9) Uani 1 1 d . . . . .
H165 H 0.0414 -0.0482 0.1019 0.040 Uiso 1 1 calc R . . . .
C166 C 0.04822(10) 0.1050(3) 0.1346(2) 0.0356(9) Uani 1 1 d . . . . .
H166 H 0.0441 0.0911 0.1884 0.043 Uiso 1 1 calc R . . . .
N167 N 0.05450(9) -0.0446(3) -0.04870(19) 0.0356(7) Uani 1 1 d . . . . .
C168 C 0.06241(13) -0.0243(4) -0.1308(2) 0.0467(11) Uani 1 1 d . . . . .
H16A H 0.0416 0.0182 -0.1571 0.070 Uiso 1 1 calc GR . . . .
H16B H 0.0642 -0.0918 -0.1589 0.070 Uiso 1 1 calc GR . . . .
H16C H 0.0867 0.0141 -0.1316 0.070 Uiso 1 1 calc GR . . . .
C169 C 0.04356(12) -0.1505(3) -0.0271(3) 0.0429(10) Uani 1 1 d . . . . .
H16D H 0.0619 -0.1773 0.0152 0.064 Uiso 1 1 calc GR . . . .
H16E H 0.0436 -0.1969 -0.0735 0.064 Uiso 1 1 calc GR . . . .
H16F H 0.0178 -0.1490 -0.0084 0.064 Uiso 1 1 calc GR . . . .
Cu21 Cu 0.23487(17) 0.6195(4) 0.2417(3) 0.0292(5) Uani 0.663(7) 1 d D U P C 1
O211 O 0.2323(2) 0.7654(5) 0.2797(4) 0.0341(13) Uani 0.663(7) 1 d D U P C 1
C212 C 0.2379(5) 0.8352(9) 0.2244(8) 0.028(2) Uani 0.663(7) 1 d D U P C 1
C213 C 0.2373(5) 0.9459(8) 0.2373(7) 0.034(2) Uani 0.663(7) 1 d D U P C 1
H213 H 0.2330 0.9717 0.2886 0.041 Uiso 0.663(7) 1 calc R . P C 1
C214 C 0.24284(19) 1.0165(6) 0.1784(5) 0.0332(15) Uani 0.663(7) 1 d D U P C 1
H214 H 0.2425 1.0902 0.1894 0.040 Uiso 0.663(7) 1 calc R . P C 1
C215 C 0.24889(18) 0.9823(8) 0.1030(5) 0.0369(15) Uani 0.663(7) 1 d D U P C 1
H215 H 0.2528 1.0323 0.0624 0.044 Uiso 0.663(7) 1 calc R . P C 1
C216 C 0.24926(17) 0.8742(7) 0.0865(4) 0.0330(14) Uani 0.663(7) 1 d D U P C 1
H216 H 0.2531 0.8504 0.0345 0.040 Uiso 0.663(7) 1 calc R . P C 1
C217 C 0.2440(2) 0.8008(7) 0.1464(5) 0.0309(16) Uani 0.663(7) 1 d D U P C 1
N218 N 0.24510(13) 0.6878(4) 0.1395(3) 0.0307(12) Uani 0.663(7) 1 d D U P C 1
C219 C 0.25332(14) 0.6398(5) 0.0767(3) 0.0329(14) Uani 0.663(7) 1 d D U P C 1
H219 H 0.2579 0.6820 0.0320 0.039 Uiso 0.663(7) 1 calc R . P C 1
C220 C 0.2562(4) 0.5278(8) 0.0684(6) 0.034(2) Uani 0.663(7) 1 d D U P C 1
C221 C 0.26886(18) 0.4874(7) -0.0045(4) 0.0376(15) Uani 0.663(7) 1 d D U P C 1
H221 H 0.2746 0.5361 -0.0446 0.045 Uiso 0.663(7) 1 calc R . P C 1
C222 C 0.27290(17) 0.3825(8) -0.0178(4) 0.0385(16) Uani 0.663(7) 1 d D U P C 1
H222 H 0.2814 0.3585 -0.0666 0.046 Uiso 0.663(7) 1 calc R . P C 1
C223 C 0.26458(17) 0.3103(6) 0.0397(5) 0.0378(16) Uani 0.663(7) 1 d D U P C 1
H223 H 0.2676 0.2367 0.0306 0.045 Uiso 0.663(7) 1 calc R . P C 1
C224 C 0.2520(2) 0.3446(7) 0.1102(5) 0.0342(16) Uani 0.663(7) 1 d D U P C 1
H224 H 0.2456 0.2940 0.1484 0.041 Uiso 0.663(7) 1 calc R . P C 1
C225 C 0.2483(7) 0.4537(10) 0.1269(9) 0.029(3) Uani 0.663(7) 1 d D U P C 1
O226 O 0.2350(3) 0.4810(7) 0.1944(5) 0.0329(17) Uani 0.663(7) 1 d D U P C 1
Cu22 Cu 0.2375(4) 0.6054(8) 0.2333(5) 0.0292(5) Uani 0.337(7) 1 d D U P C 2
O231 O 0.2367(7) 0.4584(11) 0.1963(11) 0.027(4) Uiso 0.337(7) 1 d D U P C 2
C232 C 0.2471(17) 0.4507(18) 0.1236(18) 0.035(6) Uiso 0.337(7) 1 d D U P C 2
C233 C 0.2554(6) 0.3534(13) 0.0868(9) 0.035(4) Uiso 0.337(7) 1 d D U P C 2
H233 H 0.2535 0.2900 0.1164 0.042 Uiso 0.337(7) 1 calc R . P C 2
C234 C 0.2660(4) 0.3462(11) 0.0108(9) 0.029(3) Uiso 0.337(7) 1 d D U P C 2
H234 H 0.2697 0.2789 -0.0124 0.034 Uiso 0.337(7) 1 calc R . P C 2
C235 C 0.2712(4) 0.4380(12) -0.0322(8) 0.029(3) Uiso 0.337(7) 1 d D U P C 2
H235 H 0.2785 0.4332 -0.0849 0.034 Uiso 0.337(7) 1 calc R . P C 2
C236 C 0.2658(4) 0.5360(10) 0.0009(7) 0.026(3) Uiso 0.337(7) 1 d D U P C 2
H236 H 0.2696 0.5986 -0.0285 0.032 Uiso 0.337(7) 1 calc R . P C 2
C237 C 0.2546(10) 0.5424(13) 0.0782(11) 0.034(5) Uiso 0.337(7) 1 d D U P C 2
N238 N 0.2484(3) 0.6368(7) 0.1223(6) 0.027(3) Uiso 0.337(7) 1 d D U P C 2
C239 C 0.2487(3) 0.7301(7) 0.0915(6) 0.029(3) Uiso 0.337(7) 1 d D U P C 2
H239 H 0.2512 0.7338 0.0362 0.034 Uiso 0.337(7) 1 calc R . P C 2
C240 C 0.2456(5) 0.8278(10) 0.1316(9) 0.029(4) Uiso 0.337(7) 1 d D U P C 2
C241 C 0.2493(4) 0.9260(13) 0.0900(8) 0.032(4) Uiso 0.337(7) 1 d D U P C 2
H241 H 0.2533 0.9246 0.0352 0.038 Uiso 0.337(7) 1 calc R . P C 2
C242 C 0.2472(4) 1.0198(11) 0.1268(10) 0.035(4) Uiso 0.337(7) 1 d D U P C 2
H242 H 0.2493 1.0833 0.0974 0.042 Uiso 0.337(7) 1 calc R . P C 2
C243 C 0.2422(5) 1.0253(12) 0.2072(9) 0.036(4) Uiso 0.337(7) 1 d D U P C 2
H243 H 0.2420 1.0923 0.2327 0.043 Uiso 0.337(7) 1 calc R . P C 2
C244 C 0.2374(9) 0.9352(13) 0.2497(12) 0.026(5) Uiso 0.337(7) 1 d D U P C 2
H244 H 0.2337 0.9398 0.3046 0.031 Uiso 0.337(7) 1 calc R . P C 2
C245 C 0.2378(12) 0.8344(16) 0.2123(13) 0.030(6) Uiso 0.337(7) 1 d D U P C 2
O246 O 0.2332(5) 0.7508(10) 0.2588(7) 0.033(4) Uiso 0.337(7) 1 d D U P C 2
N251 N 0.20620(8) 0.5670(2) 0.33087(17) 0.0309(7) Uani 1 1 d . . . . .
C252 C 0.20565(10) 0.4648(3) 0.3517(2) 0.0323(8) Uani 1 1 d . . . . .
H252 H 0.2176 0.4152 0.3195 0.039 Uiso 1 1 calc R . . . .
C253 C 0.18887(10) 0.4271(3) 0.4168(2) 0.0305(8) Uani 1 1 d . . . . .
H253 H 0.1892 0.3535 0.4281 0.037 Uiso 1 1 calc R . . . .
C254 C 0.17121(10) 0.4982(3) 0.4669(2) 0.0306(8) Uani 1 1 d . . . . .
C255 C 0.17173(10) 0.6053(3) 0.4442(2) 0.0331(8) Uani 1 1 d . . . . .
H255 H 0.1601 0.6571 0.4750 0.040 Uiso 1 1 calc R . . . .
C256 C 0.18891(10) 0.6351(3) 0.3783(2) 0.0337(9) Uani 1 1 d . . . . .
H256 H 0.1887 0.7081 0.3648 0.040 Uiso 1 1 calc R . . . .
N257 N 0.15511(9) 0.4645(3) 0.53280(17) 0.0340(7) Uani 1 1 d . . . . .
C258 C 0.15778(12) 0.3546(3) 0.5568(2) 0.0399(10) Uani 1 1 d . . . . .
H25A H 0.1475 0.3095 0.5129 0.060 Uiso 1 1 calc GR . . . .
H25B H 0.1430 0.3435 0.6028 0.060 Uiso 1 1 calc GR . . . .
H25C H 0.1847 0.3363 0.5711 0.060 Uiso 1 1 calc GR . . . .
C259 C 0.14347(11) 0.5419(3) 0.5901(2) 0.0409(10) Uani 1 1 d . . . . .
H25D H 0.1662 0.5786 0.6143 0.061 Uiso 1 1 calc GR . . . .
H25E H 0.1304 0.5056 0.6314 0.061 Uiso 1 1 calc GR . . . .
H25F H 0.1260 0.5934 0.5630 0.061 Uiso 1 1 calc GR . . . .
N261 N 0.29275(8) 0.5805(3) 0.31376(18) 0.0346(7) Uani 1 1 d . . . . .
C262 C 0.30774(11) 0.4836(3) 0.3148(2) 0.0365(9) Uani 1 1 d . . . . .
H262 H 0.3036 0.4428 0.2677 0.044 Uiso 1 1 calc R . . . .
C263 C 0.32872(10) 0.4375(3) 0.3780(2) 0.0358(9) Uani 1 1 d . . . . .
H263 H 0.3382 0.3675 0.3738 0.043 Uiso 1 1 calc R . . . .
C264 C 0.33607(10) 0.4945(3) 0.4487(2) 0.0329(9) Uani 1 1 d . . . . .
C265 C 0.32162(10) 0.5994(3) 0.4475(2) 0.0388(10) Uani 1 1 d . . . . .
H265 H 0.3265 0.6438 0.4925 0.047 Uiso 1 1 calc R . . . .
C266 C 0.30060(10) 0.6367(3) 0.3813(2) 0.0353(9) Uani 1 1 d . . . . .
H266 H 0.2909 0.7068 0.3829 0.042 Uiso 1 1 calc R . . . .
N267 N 0.35530(9) 0.4517(3) 0.51438(19) 0.0427(9) Uani 1 1 d . . . . .
C268 C 0.36494(12) 0.3409(4) 0.5163(3) 0.0461(11) Uani 1 1 d . . . . .
H26A H 0.3414 0.2987 0.5127 0.069 Uiso 1 1 calc GR . . . .
H26B H 0.3802 0.3246 0.5660 0.069 Uiso 1 1 calc GR . . . .
H26C H 0.3798 0.3240 0.4714 0.069 Uiso 1 1 calc GR . . . .
C269 C 0.35718(12) 0.5082(5) 0.5896(2) 0.0562(13) Uani 1 1 d . . . . .
H26D H 0.3680 0.5787 0.5829 0.084 Uiso 1 1 calc GR . . . .
H26E H 0.3734 0.4688 0.6295 0.084 Uiso 1 1 calc GR . . . .
H26F H 0.3313 0.5150 0.6072 0.084 Uiso 1 1 calc GR . . . .

loop_
_atom_site_aniso_label
_atom_site_aniso_U_11
_atom_site_aniso_U_22
_atom_site_aniso_U_33
_atom_site_aniso_U_23
_atom_site_aniso_U_13
_atom_site_aniso_U_12
Cu31 0.0223(4) 0.0268(7) 0.0255(7) -0.0024(4) 0.0053(4) -0.0001(4)
O311 0.0237(18) 0.029(2) 0.028(2) -0.0056(18) 0.0069(15) 0.0011(16)
C312 0.024(2) 0.026(3) 0.021(3) 0.006(2) 0.007(2) -0.001(2)
C313 0.029(3) 0.032(4) 0.026(3) 0.002(2) 0.010(2) 0.004(3)
C314 0.029(4) 0.042(4) 0.033(4) -0.004(3) 0.011(3) 0.008(3)
C315 0.030(3) 0.048(4) 0.034(4) -0.002(3) 0.003(2) 0.008(3)
C316 0.027(3) 0.040(4) 0.027(3) 0.003(3) 0.002(2) 0.001(3)
C317 0.020(3) 0.032(3) 0.023(3) 0.003(2) 0.005(2) 0.001(2)
N318 0.026(2) 0.027(2) 0.025(2) 0.0051(17) 0.0052(16) 0.0024(17)
C319 0.032(3) 0.031(3) 0.027(3) 0.004(2) 0.002(2) -0.005(2)
C320 0.043(3) 0.023(3) 0.020(4) 0.001(2) 0.004(2) -0.005(2)
C321 0.044(3) 0.039(4) 0.037(3) -0.004(3) -0.003(3) -0.007(3)
C322 0.053(4) 0.034(3) 0.035(3) -0.004(2) -0.002(3) -0.011(3)
C323 0.059(4) 0.032(3) 0.028(3) 0.000(2) 0.004(3) -0.009(3)
C324 0.048(3) 0.029(3) 0.031(3) -0.003(2) 0.007(3) -0.002(3)
C325 0.043(3) 0.026(3) 0.026(4) 0.002(2) 0.008(2) -0.005(2)
O326 0.038(2) 0.032(2) 0.031(2) -0.011(2) 0.0027(18) -0.0034(17)
Cu32 0.0220(10) 0.0306(19) 0.0306(18) -0.0002(12) 0.0065(11) 0.0027(11)
N351 0.0300(16) 0.041(2) 0.0325(17) 0.0144(15) 0.0124(13) 0.0119(15)
C352 0.041(2) 0.034(2) 0.037(2) 0.0079(18) 0.0178(18) 0.0123(18)
C353 0.038(2) 0.034(2) 0.031(2) 0.0014(17) 0.0120(16) 0.0058(18)
C354 0.0320(19) 0.043(2) 0.0272(19) 0.0049(17) 0.0066(15) 0.0065(17)
C355 0.0289(18) 0.044(2) 0.0275(19) -0.0031(17) 0.0068(15) 0.0113(17)
C356 0.035(2) 0.039(2) 0.029(2) 0.0049(17) 0.0076(16) 0.0085(18)
N357 0.0312(17) 0.058(2) 0.0351(18) -0.0078(17) 0.0044(14) 0.0079(16)
C358 0.043(2) 0.065(3) 0.052(3) -0.011(2) 0.005(2) 0.000(2)
C359 0.0248(19) 0.086(4) 0.041(2) -0.013(2) 0.0065(17) 0.009(2)
N361 0.0266(15) 0.041(2) 0.0323(17) 0.0086(15) 0.0090(13) 0.0022(14)
C362 0.0302(19) 0.043(2) 0.029(2) -0.0012(17) 0.0080(15) -0.0015(17)
C363 0.0313(19) 0.032(2) 0.033(2) -0.0036(17) 0.0077(16) -0.0022(16)
C364 0.0301(18) 0.029(2) 0.0305(19) 0.0006(16) 0.0073(15) -0.0033(16)
C365 0.0326(19) 0.032(2) 0.0289(19) 0.0009(16) 0.0098(15) 0.0007(16)
C366 0.0289(18) 0.028(2) 0.039(2) 0.0010(17) 0.0130(16) 0.0032(16)
N367 0.057(2) 0.0304(18) 0.0294(17) 0.0001(14) 0.0115(15) 0.0054(16)
C368 0.051(2) 0.029(2) 0.042(2) 0.0006(18) 0.0049(19) 0.0018(19)
C369 0.063(3) 0.036(2) 0.033(2) 0.0059(18) 0.007(2) 0.004(2)
Cu11 0.0205(6) 0.0318(10) 0.0256(8) -0.0009(6) 0.0041(5) 0.0017(6)
O111 0.025(2) 0.037(4) 0.020(3) 0.002(2) 0.005(2) 0.002(2)
C112 0.030(3) 0.020(5) 0.021(4) -0.008(3) 0.005(3) 0.002(3)
C113 0.031(5) 0.022(5) 0.023(4) -0.005(3) 0.003(3) 0.000(4)
C114 0.033(5) 0.019(4) 0.031(4) 0.001(3) 0.004(4) 0.003(4)
C115 0.030(4) 0.027(5) 0.024(5) 0.003(3) 0.002(3) -0.001(3)
C116 0.030(4) 0.025(5) 0.023(5) 0.001(3) 0.001(3) 0.000(3)
C117 0.026(4) 0.021(5) 0.023(4) -0.003(4) -0.001(3) 0.001(3)
N118 0.023(3) 0.027(3) 0.023(3) 0.000(2) 0.005(2) 0.003(2)
C119 0.023(3) 0.026(3) 0.025(3) -0.001(2) 0.006(2) 0.004(2)
C120 0.025(4) 0.023(4) 0.021(3) -0.005(3) 0.002(3) 0.003(3)
C121 0.025(4) 0.031(5) 0.025(5) -0.001(4) 0.004(3) 0.000(3)
C122 0.035(5) 0.025(5) 0.020(5) 0.000(4) 0.007(4) 0.002(4)
C123 0.030(5) 0.028(5) 0.021(4) -0.001(3) 0.005(4) 0.004(4)
C124 0.026(4) 0.027(6) 0.024(5) 0.004(3) 0.006(3) 0.005(3)
C125 0.030(4) 0.022(4) 0.018(4) -0.002(3) 0.002(3) 0.000(3)
O126 0.025(3) 0.039(3) 0.032(3) 0.014(2) 0.002(2) 0.005(2)
Cu12 0.0226(7) 0.0308(12) 0.0244(10) 0.0019(7) 0.0025(6) 0.0031(7)
O131 0.024(3) 0.032(4) 0.026(4) 0.013(3) 0.002(3) -0.002(3)
C132 0.022(4) 0.022(5) 0.025(6) 0.003(4) 0.004(3) 0.000(3)
C133 0.031(5) 0.019(6) 0.022(5) 0.001(4) 0.007(3) 0.000(4)
C134 0.030(5) 0.019(5) 0.024(5) -0.003(4) 0.008(5) -0.002(5)
C135 0.026(5) 0.028(6) 0.031(7) 0.004(5) 0.008(4) 0.003(4)
C136 0.026(5) 0.023(6) 0.032(6) 0.007(4) 0.005(4) 0.002(4)
C137 0.024(4) 0.018(4) 0.023(4) -0.002(3) 0.006(4) -0.001(4)
N138 0.024(3) 0.022(3) 0.021(3) -0.002(2) 0.003(2) 0.000(2)
C139 0.023(4) 0.022(4) 0.023(4) -0.002(3) 0.007(3) 0.001(3)
C140 0.032(5) 0.014(5) 0.019(5) -0.007(4) 0.001(4) -0.001(4)
C141 0.032(4) 0.023(6) 0.024(6) -0.003(4) 0.000(4) 0.001(4)
C142 0.040(6) 0.020(5) 0.023(6) -0.004(4) 0.001(4) 0.002(4)
C143 0.042(6) 0.023(5) 0.019(4) -0.004(3) 0.000(5) 0.004(5)
C144 0.040(5) 0.025(5) 0.020(4) 0.003(3) 0.001(4) 0.007(4)
C145 0.033(4) 0.022(6) 0.015(4) -0.001(3) -0.002(3) 0.001(3)
O146 0.025(3) 0.039(5) 0.022(4) 0.009(3) 0.007(2) 0.004(3)
N151 0.0319(17) 0.052(2) 0.0297(17) -0.0079(16) 0.0102(14) -0.0115(16)
C152 0.041(2) 0.042(2) 0.0272(19) -0.0076(17) 0.0102(17) -0.0192(19)
C153 0.040(2) 0.032(2) 0.0249(19) -0.0003(16) 0.0058(15) -0.0036(17)
C154 0.0290(17) 0.031(2) 0.0229(18) -0.0066(15) 0.0071(14) -0.0036(16)
C155 0.0315(19) 0.035(2) 0.0287(19) -0.0005(16) 0.0083(15) -0.0017(17)
C156 0.033(2) 0.041(2) 0.029(2) -0.0078(17) 0.0060(16) -0.0009(18)
N157 0.0268(15) 0.0322(17) 0.0297(16) 0.0073(13) 0.0047(12) -0.0019(13)
C158 0.0322(19) 0.041(2) 0.0240(18) 0.0084(17) 0.0051(15) 0.0041(17)
C159 0.0289(18) 0.038(2) 0.034(2) 0.0085(17) 0.0093(16) -0.0017(17)
N161 0.0293(16) 0.046(2) 0.0260(16) -0.0072(15) 0.0067(13) -0.0080(15)
C162 0.035(2) 0.036(2) 0.030(2) -0.0025(17) 0.0084(16) -0.0086(17)
C163 0.0329(19) 0.036(2) 0.0245(18) -0.0023(16) 0.0056(15) -0.0044(17)
C164 0.0233(17) 0.035(2) 0.0297(19) -0.0028(16) 0.0006(14) 0.0001(16)
C165 0.0276(18) 0.040(2) 0.032(2) 0.0071(17) 0.0020(15) 0.0004(17)
C166 0.0247(18) 0.058(3) 0.0250(19) 0.0014(19) 0.0047(15) 0.0008(18)
N167 0.0398(18) 0.0303(18) 0.0360(18) -0.0059(14) -0.0011(14) 0.0020(15)
C168 0.061(3) 0.045(3) 0.034(2) -0.015(2) 0.003(2) 0.006(2)
C169 0.040(2) 0.029(2) 0.059(3) -0.002(2) -0.004(2) 0.0056(18)
Cu21 0.0280(8) 0.0347(13) 0.0256(9) 0.0021(8) 0.0062(6) 0.0046(8)
O211 0.038(3) 0.031(3) 0.033(3) 0.005(2) 0.005(3) 0.004(2)
C212 0.018(3) 0.035(3) 0.030(4) 0.007(2) 0.000(4) 0.004(2)
C213 0.027(4) 0.039(4) 0.037(4) 0.006(3) 0.006(4) 0.004(3)
C214 0.024(3) 0.039(3) 0.036(4) 0.006(3) 0.001(3) 0.001(2)
C215 0.027(3) 0.044(4) 0.040(4) 0.006(3) 0.007(3) -0.001(3)
C216 0.026(3) 0.041(4) 0.032(3) 0.006(3) 0.006(2) 0.001(3)
C217 0.015(3) 0.041(3) 0.037(3) 0.008(3) 0.002(2) -0.001(3)
N218 0.021(2) 0.042(3) 0.028(2) 0.006(2) 0.0002(18) 0.002(2)
C219 0.020(2) 0.052(3) 0.027(3) 0.005(2) 0.005(2) -0.005(2)
C220 0.016(3) 0.052(4) 0.033(4) -0.004(3) -0.001(3) -0.002(3)
C221 0.027(3) 0.047(4) 0.039(3) -0.006(3) 0.007(2) -0.012(3)
C222 0.030(3) 0.052(4) 0.035(3) -0.010(3) 0.012(3) -0.006(3)
C223 0.032(3) 0.042(4) 0.040(3) -0.015(3) 0.012(3) -0.002(3)
C224 0.025(3) 0.043(3) 0.035(4) -0.007(3) 0.007(3) 0.000(2)
C225 0.015(3) 0.043(4) 0.028(3) -0.010(2) -0.002(2) 0.001(2)
O226 0.032(3) 0.042(4) 0.025(3) -0.002(3) 0.0062(17) 0.002(4)
Cu22 0.0280(8) 0.0347(13) 0.0256(9) 0.0021(8) 0.0062(6) 0.0046(8)
N251 0.0324(16) 0.0323(18) 0.0285(16) 0.0002(14) 0.0055(13) 0.0022(14)
C252 0.038(2) 0.032(2) 0.0270(19) -0.0057(16) 0.0049(16) 0.0012(17)
C253 0.039(2) 0.0259(19) 0.0269(19) -0.0024(15) 0.0068(16) -0.0015(16)
C254 0.0260(17) 0.040(2) 0.0262(18) -0.0023(16) 0.0026(14) 0.0009(16)
C255 0.0343(19) 0.034(2) 0.032(2) -0.0030(17) 0.0061(16) 0.0061(17)
C256 0.035(2) 0.033(2) 0.033(2) -0.0022(17) 0.0011(16) 0.0062(17)
N257 0.0349(17) 0.043(2) 0.0248(16) -0.0040(14) 0.0083(13) -0.0034(15)
C258 0.042(2) 0.048(3) 0.031(2) 0.0050(18) 0.0058(17) -0.003(2)
C259 0.037(2) 0.055(3) 0.031(2) -0.0115(19) 0.0095(17) -0.005(2)
N261 0.0296(16) 0.044(2) 0.0311(17) -0.0023(15) 0.0051(13) 0.0039(15)
C262 0.036(2) 0.045(3) 0.028(2) -0.0048(18) 0.0003(16) 0.0026(19)
C263 0.0305(19) 0.039(2) 0.037(2) -0.0018(18) 0.0013(16) 0.0027(17)
C264 0.0236(17) 0.047(2) 0.029(2) -0.0011(17) 0.0048(15) 0.0003(17)
C265 0.0303(19) 0.055(3) 0.031(2) -0.0094(19) 0.0019(16) 0.0077(19)
C266 0.0298(19) 0.039(2) 0.037(2) -0.0030(18) 0.0044(16) 0.0048(17)
N267 0.0348(18) 0.062(3) 0.0304(18) 0.0012(17) 0.0002(14) 0.0069(17)
C268 0.035(2) 0.057(3) 0.045(3) 0.015(2) -0.0039(19) -0.006(2)
C269 0.040(2) 0.099(4) 0.028(2) -0.008(2) -0.0021(18) 0.017(3)

loop_
_atom_type_symbol
_atom_type_description
_atom_type_scat_dispersion_real
_atom_type_scat_dispersion_imag
_atom_type_scat_source
C C 0.0033 0.0016 'International Tables Vol C Tables 4.2.6.8 and 6.1.1.4'
H H 0.0000 0.0000 'International Tables Vol C Tables 4.2.6.8 and 6.1.1.4'
Cu Cu 0.3201 1.2651 'International Tables Vol C Tables 4.2.6.8 and 6.1.1.4'
N N 0.0061 0.0033 'International Tables Vol C Tables 4.2.6.8 and 6.1.1.4'
O O 0.0106 0.0060 'International Tables Vol C Tables 4.2.6.8 and 6.1.1.4'

loop_
_geom_angle_atom_site_label_1
_geom_angle_atom_site_label_2
_geom_angle_atom_site_label_3
_geom_angle
O311 Cu31 N318 84.01(18)
O311 Cu31 N351 93.82(16)
O311 Cu31 N361 100.47(16)
N318 Cu31 N361 93.96(15)
O326 Cu31 O311 166.7(2)
O326 Cu31 N318 92.03(19)
O326 Cu31 N351 87.49(18)
O326 Cu31 N361 92.49(17)
N351 Cu31 N318 168.35(17)
N351 Cu31 N361 97.69(13)
C312 O311 Cu31 111.6(4)
O311 C312 C313 122.6(7)
O311 C312 C317 120.2(6)
C313 C312 C317 117.1(6)
C312 C313 H313 119.9
C312 C313 C314 120.2(8)
C314 C313 H313 119.9
C313 C314 H314 119.3
C315 C314 C313 121.5(7)
C315 C314 H314 119.3
C314 C315 H315 120.3
C316 C315 C314 119.5(6)
C316 C315 H315 120.3
C315 C316 H316 119.9
C315 C316 C317 120.2(6)
C317 C316 H316 119.9
C312 C317 C316 121.4(5)
N318 C317 C312 113.4(6)
N318 C317 C316 125.2(6)
C317 N318 Cu31 110.3(4)
C319 N318 Cu31 125.6(4)
C319 N318 C317 124.1(5)
N318 C319 H319 117.3
N318 C319 C320 125.4(6)
C320 C319 H319 117.3
C321 C320 C319 116.7(7)
C321 C320 C325 120.2(8)
C325 C320 C319 123.0(7)
C320 C321 H321 119.3
C322 C321 C320 121.4(7)
C322 C321 H321 119.3
C321 C322 H322 121.2
C321 C322 C323 117.7(6)
C323 C322 H322 121.2
C322 C323 H323 119.0
C324 C323 C322 122.0(6)
C324 C323 H323 119.0
C323 C324 H324 119.2
C323 C324 C325 121.5(7)
C325 C324 H324 119.2
C324 C325 C320 117.1(8)
O326 C325 C320 124.6(7)
O326 C325 C324 118.4(7)
C325 O326 Cu31 128.2(5)
O331 Cu32 N338 84.2(5)
O331 Cu32 O346 169.7(5)
O331 Cu32 N351 96.8(4)
O331 Cu32 N361 98.9(4)
N338 Cu32 N351 169.5(4)
N338 Cu32 N361 99.8(4)
O346 Cu32 N338 91.6(4)
O346 Cu32 N351 85.6(3)
O346 Cu32 N361 91.1(3)
N351 Cu32 N361 90.40(19)
C332 O331 Cu32 112.7(9)
O331 C332 C333 121.1(14)
O331 C332 C337 119.8(13)
C333 C332 C337 119.0(12)
C332 C333 H333 121.0
C334 C333 C332 118.0(12)
C334 C333 H333 121.0
C333 C334 H334 118.5
C335 C334 C333 123.0(13)
C335 C334 H334 118.5
C334 C335 H335 120.1
C336 C335 C334 119.8(13)
C336 C335 H335 120.1
C335 C336 H336 120.4
C335 C336 C337 119.2(13)
C337 C336 H336 120.4
C332 C337 N338 112.6(13)
C336 C337 C332 120.6(14)
C336 C337 N338 126.3(15)
C337 N338 Cu32 110.5(9)
C339 N338 Cu32 126.7(9)
C339 N338 C337 122.6(12)
N338 C339 H339 117.5
N338 C339 C340 125.1(11)
C340 C339 H339 117.5
C341 C340 C339 117.2(13)
C345 C340 C339 122.7(13)
C345 C340 C341 120.1(13)
C340 C341 H341 120.0
C342 C341 C340 120.1(15)
C342 C341 H341 120.0
C341 C342 H342 119.5
C341 C342 C343 120.9(16)
C343 C342 H342 119.5
C342 C343 H343 120.2
C344 C343 C342 119.6(17)
C344 C343 H343 120.2
C343 C344 H344 119.4
C343 C344 C345 121.2(17)
C345 C344 H344 119.4
C340 C345 C344 117.9(14)
O346 C345 C340 126.8(13)
O346 C345 C344 115.2(14)
C345 O346 Cu32 125.2(9)
C352 N351 Cu31 118.6(3)
C352 N351 Cu32 131.2(3)
C356 N351 Cu31 124.2(3)
C356 N351 Cu32 111.4(3)
C356 N351 C352 116.1(3)
N351 C352 H352 117.8
N351 C352 C353 124.4(3)
C353 C352 H352 117.8
C352 C353 H353 120.2
C352 C353 C354 119.6(4)
C354 C353 H353 120.2
C355 C354 C353 116.0(3)
N357 C354 C353 122.0(4)
N357 C354 C355 122.0(3)
C354 C355 H355 120.0
C356 C355 C354 120.0(3)
C356 C355 H355 120.0
N351 C356 C355 123.8(4)
N351 C356 H356 118.1
C355 C356 H356 118.1
C354 N357 C358 120.8(3)
C354 N357 C359 120.9(3)
C358 N357 C359 117.9(3)
N357 C358 H35A 109.5
N357 C358 H35B 109.5
N357 C358 H35C 109.5
H35A C358 H35B 109.5
H35A C358 H35C 109.5
H35B C358 H35C 109.5
N357 C359 H35D 109.5
N357 C359 H35E 109.5
N357 C359 H35F 109.5
H35D C359 H35E 109.5
H35D C359 H35F 109.5
H35E C359 H35F 109.5
C362 N361 Cu31 118.6(2)
C362 N361 Cu32 130.2(3)
C366 N361 Cu31 125.5(3)
C366 N361 Cu32 112.7(3)
C366 N361 C362 114.4(3)
N361 C362 H362 117.4
N361 C362 C363 125.1(3)
C363 C362 H362 117.4
C362 C363 H363 120.2
C362 C363 C364 119.7(4)
C364 C363 H363 120.2
C365 C364 C363 115.5(3)
N367 C364 C363 122.4(3)
N367 C364 C365 122.0(3)
C364 C365 H365 120.2
C366 C365 C364 119.7(3)
C366 C365 H365 120.2
N361 C366 C365 125.5(4)
N361 C366 H366 117.3
C365 C366 H366 117.3
C364 N367 C368 121.4(3)
C364 N367 C369 120.2(3)
C368 N367 C369 117.7(3)
N367 C368 H36A 109.5
N367 C368 H36B 109.5
N367 C368 H36C 109.5
H36A C368 H36B 109.5
H36A C368 H36C 109.5
H36B C368 H36C 109.5
N367 C369 H36D 109.5
N367 C369 H36E 109.5
N367 C369 H36F 109.5
H36D C369 H36E 109.5
H36D C369 H36F 109.5
H36E C369 H36F 109.5
O111 Cu11 N118 83.2(2)
O111 Cu11 N151 93.9(2)
O111 Cu11 N161 102.2(2)
N118 Cu11 N151 168.4(2)
N118 Cu11 N161 96.85(19)
O126 Cu11 O111 165.9(3)
O126 Cu11 N118 93.1(2)
O126 Cu11 N151 87.0(2)
O126 Cu11 N161 91.7(2)
N151 Cu11 N161 94.74(14)
C112 O111 Cu11 113.1(5)
O111 C112 C113 125.3(9)
O111 C112 C117 117.5(9)
C113 C112 C117 117.2(9)
C112 C113 H113 119.6
C114 C113 C112 120.8(8)
C114 C113 H113 119.6
C113 C114 H114 119.2
C115 C114 C113 121.5(8)
C115 C114 H114 119.2
C114 C115 H115 120.1
C114 C115 C116 119.7(9)
C116 C115 H115 120.1
C115 C116 H116 120.4
C115 C116 C117 119.1(11)
C117 C116 H116 120.4
C116 C117 C112 121.5(12)
C116 C117 N118 124.6(10)
N118 C117 C112 113.8(9)
C117 N118 Cu11 110.7(6)
C119 N118 Cu11 126.2(5)
C119 N118 C117 123.1(7)
N118 C119 H119 117.3
N118 C119 C120 125.5(7)
C120 C119 H119 117.3
C121 C120 C119 118.1(9)
C121 C120 C125 118.5(10)
C125 C120 C119 123.4(9)
C120 C121 H121 118.6
C122 C121 C120 122.7(12)
C122 C121 H121 118.6
C121 C122 H122 120.9
C121 C122 C123 118.3(12)
C123 C122 H122 120.9
C122 C123 H123 119.0
C124 C123 C122 121.9(11)
C124 C123 H123 119.0
C123 C124 H124 119.6
C123 C124 C125 120.9(10)
C125 C124 H124 119.6
C124 C125 C120 117.5(9)
O126 C125 C120 124.2(8)
O126 C125 C124 118.3(8)
C125 O126 Cu11 127.3(5)
O131 Cu12 N138 83.5(3)
O131 Cu12 N151 98.0(2)
O131 Cu12 N161 100.5(3)
N138 Cu12 N161 95.4(2)
O146 Cu12 O131 168.1(4)
O146 Cu12 N138 91.5(3)
O146 Cu12 N151 85.0(3)
O146 Cu12 N161 90.8(3)
N151 Cu12 N138 169.9(2)
N151 Cu12 N161 94.12(15)
C132 O131 Cu12 114.0(6)
O131 C132 C133 124.6(10)
O131 C132 C137 117.3(10)
C133 C132 C137 118.2(11)
C132 C133 H133 119.6
C134 C133 C132 120.7(13)
C134 C133 H133 119.6
C133 C134 H134 119.4
C135 C134 C133 121.2(14)
C135 C134 H134 119.4
C134 C135 H135 120.0
C134 C135 C136 120.0(15)
C136 C135 H135 120.0
C135 C136 H136 120.6
C137 C136 C135 118.9(14)
C137 C136 H136 120.6
C136 C137 C132 120.9(13)
C136 C137 N138 124.0(11)
N138 C137 C132 115.1(10)
C137 N138 Cu12 110.1(6)
C139 N138 Cu12 124.6(6)
C139 N138 C137 124.9(8)
N138 C139 H139 116.6
N138 C139 C140 126.9(10)
C140 C139 H139 116.6
C139 C140 C145 122.1(12)
C141 C140 C139 119.2(12)
C141 C140 C145 118.6(13)
C140 C141 H141 118.3
C142 C141 C140 123.3(14)
C142 C141 H141 118.3
C141 C142 H142 120.8
C141 C142 C143 118.4(11)
C143 C142 H142 120.8
C142 C143 H143 119.5
C144 C143 C142 121.1(10)
C144 C143 H143 119.5
C143 C144 H144 119.3
C143 C144 C145 121.4(11)
C145 C144 H144 119.3
C144 C145 C140 116.9(11)
O146 C145 C140 124.0(10)
O146 C145 C144 119.0(10)
C145 O146 Cu12 127.6(7)
C152 N151 Cu11 128.8(3)
C152 N151 Cu12 113.7(3)
C152 N151 C156 116.4(3)
C156 N151 Cu11 114.5(3)
C156 N151 Cu12 129.4(3)
N151 C152 H152 118.1
N151 C152 C153 123.9(4)
C153 C152 H152 118.1
C152 C153 H153 119.7
C152 C153 C154 120.5(4)
C154 C153 H153 119.7
C153 C154 C155 115.8(3)
N157 C154 C153 122.5(3)
N157 C154 C155 121.7(3)
C154 C155 H155 120.1
C156 C155 C154 119.9(3)
C156 C155 H155 120.1
N151 C156 C155 123.6(4)
N151 C156 H156 118.2
C155 C156 H156 118.2
C154 N157 C158 119.7(3)
C154 N157 C159 120.6(3)
C158 N157 C159 119.4(3)
N157 C158 H15A 109.5
N157 C158 H15B 109.5
N157 C158 H15C 109.5
H15A C158 H15B 109.5
H15A C158 H15C 109.5
H15B C158 H15C 109.5
N157 C159 H15D 109.5
N157 C159 H15E 109.5
N157 C159 H15F 109.5
H15D C159 H15E 109.5
H15D C159 H15F 109.5
H15E C159 H15F 109.5
C162 N161 Cu11 126.2(3)
C162 N161 Cu12 115.3(3)
C166 N161 Cu11 118.7(3)
C166 N161 Cu12 130.2(3)
C166 N161 C162 114.5(3)
N161 C162 H162 117.3
N161 C162 C163 125.3(4)
C163 C162 H162 117.3
C162 C163 H163 120.3
C162 C163 C164 119.4(3)
C164 C163 H163 120.3
C163 C164 C165 115.9(3)
N167 C164 C163 122.0(3)
N167 C164 C165 122.1(4)
C164 C165 H165 120.2
C166 C165 C164 119.7(4)
C166 C165 H165 120.2
N161 C166 C165 125.2(3)
N161 C166 H166 117.4
C165 C166 H166 117.4
C164 N167 C168 120.2(3)
C164 N167 C169 121.0(3)
C169 N167 C168 118.5(3)
N167 C168 H16A 109.5
N167 C168 H16B 109.5
N167 C168 H16C 109.5
H16A C168 H16B 109.5
H16A C168 H16C 109.5
H16B C168 H16C 109.5
N167 C169 H16D 109.5
N167 C169 H16E 109.5
N167 C169 H16F 109.5
H16D C169 H16E 109.5
H16D C169 H16F 109.5
H16E C169 H16F 109.5
O211 Cu21 N218 83.8(3)
O211 Cu21 N251 91.4(2)
O211 Cu21 N261 95.2(3)
N218 Cu21 N251 160.0(4)
N218 Cu21 N261 109.5(3)
O226 Cu21 O211 174.2(5)
O226 Cu21 N218 91.5(3)
O226 Cu21 N251 91.8(3)
O226 Cu21 N261 89.6(4)
N251 Cu21 N261 90.3(2)
C212 O211 Cu21 112.6(7)
O211 C212 C213 123.2(11)
O211 C212 C217 120.0(9)
C213 C212 C217 116.8(10)
C212 C213 H213 119.0
C214 C213 C212 121.9(10)
C214 C213 H213 119.0
C213 C214 H214 119.6
C213 C214 C215 120.9(8)
C215 C214 H214 119.6
C214 C215 H215 120.1
C214 C215 C216 119.7(6)
C216 C215 H215 120.1
C215 C216 H216 119.9
C215 C216 C217 120.1(6)
C217 C216 H216 119.9
C212 C217 N218 112.8(7)
C216 C217 C212 120.6(8)
C216 C217 N218 126.6(6)
C217 N218 Cu21 110.7(4)
C219 N218 Cu21 125.8(5)
C219 N218 C217 123.4(5)
N218 C219 H219 117.4
N218 C219 C220 125.2(6)
C220 C219 H219 117.4
C219 C220 C221 117.8(7)
C225 C220 C219 124.8(9)
C225 C220 C221 117.4(9)
C220 C221 H221 118.9
C222 C221 C220 122.3(7)
C222 C221 H221 118.9
C221 C222 H222 120.1
C221 C222 C223 119.8(6)
C223 C222 H222 120.1
C222 C223 H223 119.9
C224 C223 C222 120.3(7)
C224 C223 H223 119.9
C223 C224 H224 119.3
C223 C224 C225 121.4(9)
C225 C224 H224 119.3
C220 C225 C224 118.7(10)
O226 C225 C220 122.7(11)
O226 C225 C224 118.3(10)
C225 O226 Cu21 127.8(8)
O231 Cu22 N238 83.5(6)
O231 Cu22 N251 92.1(7)
O231 Cu22 N261 92.8(8)
N238 Cu22 N251 159.6(8)
N238 Cu22 N261 111.7(6)
O246 Cu22 O231 172.7(11)
O246 Cu22 N238 92.7(6)
O246 Cu22 N251 89.3(5)
O246 Cu22 N261 94.4(7)
N251 Cu22 N261 88.4(4)
C232 O231 Cu22 111.8(14)
O231 C232 C233 123.9(19)
O231 C232 C237 121.4(18)
C233 C232 C237 114.4(17)
C232 C233 H233 118.3
C234 C233 C232 123.4(15)
C234 C233 H233 118.3
C233 C234 H234 120.2
C233 C234 C235 119.5(12)
C235 C234 H234 120.2
C234 C235 H235 119.7
C236 C235 C234 120.6(12)
C236 C235 H235 119.7
C235 C236 H236 120.3
C235 C236 C237 119.4(12)
C237 C236 H236 120.3
C232 C237 N238 110.7(13)
C236 C237 C232 122.4(14)
C236 C237 N238 126.9(14)
C237 N238 Cu22 112.0(9)
C239 N238 Cu22 125.0(8)
C239 N238 C237 123.0(11)
N238 C239 H239 116.6
N238 C239 C240 126.8(11)
C240 C239 H239 116.6
C239 C240 C241 120.2(13)
C239 C240 C245 122.8(14)
C245 C240 C241 117.0(13)
C240 C241 H241 119.2
C242 C241 C240 121.6(13)
C242 C241 H241 119.2
C241 C242 H242 119.5
C241 C242 C243 121.0(14)
C243 C242 H242 119.5
C242 C243 H243 119.8
C244 C243 C242 120.4(15)
C244 C243 H243 119.8
C243 C244 H244 119.8
C243 C244 C245 120.4(17)
C245 C244 H244 119.8
C240 C245 C244 119.4(16)
O246 C245 C240 124.3(17)
O246 C245 C244 116.1(16)
C245 O246 Cu22 128.1(12)
C252 N251 Cu21 122.6(3)
C252 N251 Cu22 116.5(4)
C252 N251 C256 116.1(3)
C256 N251 Cu21 121.1(3)
C256 N251 Cu22 127.2(4)
N251 C252 H252 118.0
N251 C252 C253 124.0(3)
C253 C252 H252 118.0
C252 C253 H253 120.0
C252 C253 C254 119.9(4)
C254 C253 H253 120.0
C255 C254 C253 115.6(3)
N257 C254 C253 121.7(4)
N257 C254 C255 122.7(3)
C254 C255 H255 119.8
C256 C255 C254 120.4(3)
C256 C255 H255 119.8
N251 C256 C255 124.0(4)
N251 C256 H256 118.0
C255 C256 H256 118.0
C254 N257 C258 120.6(3)
C254 N257 C259 119.6(3)
C258 N257 C259 118.1(3)
N257 C258 H25A 109.5
N257 C258 H25B 109.5
N257 C258 H25C 109.5
H25A C258 H25B 109.5
H25A C258 H25C 109.5
H25B C258 H25C 109.5
N257 C259 H25D 109.5
N257 C259 H25E 109.5
N257 C259 H25F 109.5
H25D C259 H25E 109.5
H25D C259 H25F 109.5
H25E C259 H25F 109.5
C262 N261 Cu21 121.8(3)
C262 N261 Cu22 116.5(4)
C262 N261 C266 114.8(3)
C266 N261 Cu21 115.9(3)
C266 N261 Cu22 122.0(3)
N261 C262 H262 117.1
N261 C262 C263 125.7(4)
C263 C262 H262 117.1
C262 C263 H263 120.2
C262 C263 C264 119.6(4)
C264 C263 H263 120.2
C263 C264 C265 115.4(3)
N267 C264 C263 122.4(4)
N267 C264 C265 122.3(4)
C264 C265 H265 120.0
C266 C265 C264 119.9(4)
C266 C265 H265 120.0
N261 C266 C265 124.5(4)
N261 C266 H266 117.8
C265 C266 H266 117.8
C264 N267 C268 120.2(4)
C264 N267 C269 120.1(4)
C268 N267 C269 117.6(4)
N267 C268 H26A 109.5
N267 C268 H26B 109.5
N267 C268 H26C 109.5
H26A C268 H26B 109.5
H26A C268 H26C 109.5
H26B C268 H26C 109.5
N267 C269 H26D 109.5
N267 C269 H26E 109.5
N267 C269 H26F 109.5
H26D C269 H26E 109.5
H26D C269 H26F 109.5
H26E C269 H26F 109.5

loop_
_geom_bond_atom_site_label_1
_geom_bond_atom_site_label_2
_geom_bond_distance
Cu31 O311 1.960(4)
Cu31 N318 1.990(4)
Cu31 O326 1.918(5)
Cu31 N351 1.981(3)
Cu31 N361 2.251(3)
O311 C312 1.314(7)
C312 C313 1.405(10)
C312 C317 1.414(10)
C313 H313 0.9500
C313 C314 1.415(10)
C314 H314 0.9500
C314 C315 1.386(10)
C315 H315 0.9500
C315 C316 1.364(10)
C316 H316 0.9500
C316 C317 1.421(8)
C317 N318 1.413(7)
N318 C319 1.295(6)
C319 H319 0.9500
C319 C320 1.439(10)
C320 C321 1.409(9)
C320 C325 1.421(11)
C321 H321 0.9500
C321 C322 1.383(10)
C322 H322 0.9500
C322 C323 1.407(10)
C323 H323 0.9500
C323 C324 1.361(9)
C324 H324 0.9500
C324 C325 1.411(9)
C325 O326 1.299(9)
Cu32 O331 1.928(9)
Cu32 N338 1.984(11)
Cu32 O346 1.951(9)
Cu32 N351 2.202(5)
Cu32 N361 2.295(5)
O331 C332 1.312(14)
C332 C333 1.406(16)
C332 C337 1.417(18)
C333 H333 0.9500
C333 C334 1.388(15)
C334 H334 0.9500
C334 C335 1.386(14)
C335 H335 0.9500
C335 C336 1.363(15)
C336 H336 0.9500
C336 C337 1.416(17)
C337 N338 1.421(17)
N338 C339 1.280(12)
C339 H339 0.9500
C339 C340 1.429(14)
C340 C341 1.415(15)
C340 C345 1.406(15)
C341 H341 0.9500
C341 C342 1.354(16)
C342 H342 0.9500
C342 C343 1.408(15)
C343 H343 0.9500
C343 C344 1.368(17)
C344 H344 0.9500
C344 C345 1.419(17)
C345 O346 1.316(15)
N351 C352 1.352(5)
N351 C356 1.345(5)
C352 H352 0.9500
C352 C353 1.364(5)
C353 H353 0.9500
C353 C354 1.415(5)
C354 C355 1.403(5)
C354 N357 1.351(5)
C355 H355 0.9500
C355 C356 1.377(5)
C356 H356 0.9500
N357 C358 1.451(6)
N357 C359 1.462(5)
C358 H35A 0.9800
C358 H35B 0.9800
C358 H35C 0.9800
C359 H35D 0.9800
C359 H35E 0.9800
C359 H35F 0.9800
N361 C362 1.348(5)
N361 C366 1.344(5)
C362 H362 0.9500
C362 C363 1.363(5)
C363 H363 0.9500
C363 C364 1.418(5)
C364 C365 1.401(5)
C364 N367 1.363(5)
C365 H365 0.9500
C365 C366 1.369(5)
C366 H366 0.9500
N367 C368 1.440(5)
N367 C369 1.455(5)
C368 H36A 0.9800
C368 H36B 0.9800
C368 H36C 0.9800
C369 H36D 0.9800
C369 H36E 0.9800
C369 H36F 0.9800
Cu11 O111 1.967(5)
Cu11 N118 1.973(6)
Cu11 O126 1.913(5)
Cu11 N151 2.083(4)
Cu11 N161 2.229(4)
O111 C112 1.322(10)
C112 C113 1.392(11)
C112 C117 1.427(13)
C113 H113 0.9500
C113 C114 1.388(10)
C114 H114 0.9500
C114 C115 1.383(10)
C115 H115 0.9500
C115 C116 1.389(11)
C116 H116 0.9500
C116 C117 1.402(14)
C117 N118 1.416(14)
N118 C119 1.290(8)
C119 H119 0.9500
C119 C120 1.433(13)
C120 C121 1.420(13)
C120 C125 1.433(11)
C121 H121 0.9500
C121 C122 1.364(12)
C122 H122 0.9500
C122 C123 1.398(12)
C123 H123 0.9500
C123 C124 1.375(11)
C124 H124 0.9500
C124 C125 1.425(11)
C125 O126 1.328(10)
Cu12 O131 1.950(6)
Cu12 N138 1.995(6)
Cu12 O146 1.911(6)
Cu12 N151 1.984(4)
Cu12 N161 2.339(4)
O131 C132 1.324(12)
C132 C133 1.394(12)
C132 C137 1.419(13)
C133 H133 0.9500
C133 C134 1.380(13)
C134 H134 0.9500
C134 C135 1.376(14)
C135 H135 0.9500
C135 C136 1.406(14)
C136 H136 0.9500
C136 C137 1.395(15)
C137 N138 1.416(14)
N138 C139 1.283(9)
C139 H139 0.9500
C139 C140 1.424(16)
C140 C141 1.420(17)
C140 C145 1.437(15)
C141 H141 0.9500
C141 C142 1.348(14)
C142 H142 0.9500
C142 C143 1.413(13)
C143 H143 0.9500
C143 C144 1.378(12)
C144 H144 0.9500
C144 C145 1.429(12)
C145 O146 1.320(12)
N151 C152 1.352(5)
N151 C156 1.353(5)
C152 H152 0.9500
C152 C153 1.368(5)
C153 H153 0.9500
C153 C154 1.406(5)
C154 C155 1.417(5)
C154 N157 1.358(4)
C155 H155 0.9500
C155 C156 1.380(5)
C156 H156 0.9500
N157 C158 1.454(4)
N157 C159 1.455(4)
C158 H15A 0.9800
C158 H15B 0.9800
C158 H15C 0.9800
C159 H15D 0.9800
C159 H15E 0.9800
C159 H15F 0.9800
N161 C162 1.350(4)
N161 C166 1.342(5)
C162 H162 0.9500
C162 C163 1.371(5)
C163 H163 0.9500
C163 C164 1.407(5)
C164 C165 1.408(5)
C164 N167 1.356(5)
C165 H165 0.9500
C165 C166 1.371(5)
C166 H166 0.9500
N167 C168 1.462(5)
N167 C169 1.448(5)
C168 H16A 0.9800
C168 H16B 0.9800
C168 H16C 0.9800
C169 H16D 0.9800
C169 H16E 0.9800
C169 H16F 0.9800
Cu21 O211 1.958(7)
Cu21 N218 1.992(6)
Cu21 O226 1.923(9)
Cu21 N251 1.994(5)
Cu21 N261 2.327(7)
O211 C212 1.312(12)
C212 C213 1.416(14)
C212 C217 1.422(14)
C213 H213 0.9500
C213 C214 1.364(12)
C214 H214 0.9500
C214 C215 1.381(10)
C215 H215 0.9500
C215 C216 1.395(10)
C216 H216 0.9500
C216 C217 1.397(10)
C217 N218 1.432(9)
N218 C219 1.277(7)
C219 H219 0.9500
C219 C220 1.427(11)
C220 C221 1.438(12)
C220 C225 1.408(14)
C221 H221 0.9500
C221 C222 1.355(10)
C222 H222 0.9500
C222 C223 1.383(10)
C223 H223 0.9500
C223 C224 1.376(9)
C224 H224 0.9500
C224 C225 1.415(14)
C225 O226 1.316(12)
Cu22 O231 1.959(15)
Cu22 N238 1.986(11)
Cu22 O246 1.896(14)
Cu22 N251 2.114(9)
Cu22 N261 2.291(13)
O231 C232 1.32(2)
C232 C233 1.42(2)
C232 C237 1.43(2)
C233 H233 0.9500
C233 C234 1.373(15)
C234 H234 0.9500
C234 C235 1.389(14)
C235 H235 0.9500
C235 C236 1.379(14)
C236 H236 0.9500
C236 C237 1.399(16)
C237 N238 1.434(15)
N238 C239 1.289(11)
C239 H239 0.9500
C239 C240 1.416(15)
C240 C241 1.439(16)
C240 C245 1.42(2)
C241 H241 0.9500
C241 C242 1.344(15)
C242 H242 0.9500
C242 C243 1.387(15)
C243 H243 0.9500
C243 C244 1.365(17)
C244 H244 0.9500
C244 C245 1.42(2)
C245 O246 1.34(2)
N251 C252 1.340(5)
N251 C256 1.353(5)
C252 H252 0.9500
C252 C253 1.377(5)
C253 H253 0.9500
C253 C254 1.412(5)
C254 C255 1.407(5)
C254 N257 1.359(4)
C255 H255 0.9500
C255 C256 1.364(5)
C256 H256 0.9500
N257 C258 1.448(5)
N257 C259 1.458(5)
C258 H25A 0.9800
C258 H25B 0.9800
C258 H25C 0.9800
C259 H25D 0.9800
C259 H25E 0.9800
C259 H25F 0.9800
N261 C262 1.331(5)
N261 C266 1.353(5)
C262 H262 0.9500
C262 C263 1.375(5)
C263 H263 0.9500
C263 C264 1.400(5)
C264 C265 1.419(6)
C264 N267 1.361(5)
C265 H265 0.9500
C265 C266 1.370(5)
C266 H266 0.9500
N267 C268 1.440(6)
N267 C269 1.456(5)
C268 H26A 0.9800
C268 H26B 0.9800
C268 H26C 0.9800
C269 H26D 0.9800
C269 H26E 0.9800
C269 H26F 0.9800

loop_
_geom_torsion_atom_site_label_1
_geom_torsion_atom_site_label_2
_geom_torsion_atom_site_label_3
_geom_torsion_atom_site_label_4
_geom_torsion
Cu31 O311 C312 C313 179.5(7)
Cu31 O311 C312 C317 -1.1(8)
Cu31 N318 C319 C320 0.4(16)
Cu31 N351 C352 C353 166.0(3)
Cu31 N351 C356 C355 -165.3(3)
Cu31 N361 C362 C363 165.4(3)
Cu31 N361 C366 C365 -164.1(3)
O311 C312 C313 C314 -177.4(8)
O311 C312 C317 C316 175.9(6)
O311 C312 C317 N318 -4.2(9)
C312 C313 C314 C315 -0.8(14)
C312 C317 N318 Cu31 7.2(6)
C312 C317 N318 C319 -172.6(5)
C313 C312 C317 C316 -4.7(10)
C313 C312 C317 N318 175.2(7)
C313 C314 C315 C316 -0.3(12)
C314 C315 C316 C317 -1.2(11)
C315 C316 C317 C312 3.8(10)
C315 C316 C317 N318 -176.0(6)
C316 C317 N318 Cu31 -172.9(5)
C316 C317 N318 C319 7.3(9)
C317 C312 C313 C314 3.2(13)
C317 N318 C319 C320 -179.8(15)
N318 C319 C320 C321 178.3(12)
N318 C319 C320 C325 -6(3)
C319 C320 C321 C322 179.1(13)
C319 C320 C325 C324 179.8(16)
C319 C320 C325 O326 0(3)
C320 C321 C322 C323 0.9(17)
C320 C325 O326 Cu31 10.0(18)
C321 C320 C325 C324 -4(3)
C321 C320 C325 O326 176.3(14)
C321 C322 C323 C324 -3.5(9)
C322 C323 C324 C325 2.2(9)
C323 C324 C325 C320 1.8(17)
C323 C324 C325 O326 -178.7(6)
C324 C325 O326 Cu31 -169.4(5)
C325 C320 C321 C322 3(3)
Cu32 O331 C332 C333 -176.8(17)
Cu32 O331 C332 C337 4(4)
Cu32 N338 C339 C340 8(2)
Cu32 N351 C352 C353 162.8(3)
Cu32 N351 C356 C355 -165.7(3)
Cu32 N361 C362 C363 158.1(3)
Cu32 N361 C366 C365 -161.4(3)
O331 C332 C333 C334 179.3(18)
O331 C332 C337 C336 -176(4)
O331 C332 C337 N338 -4(7)
C332 C333 C334 C335 1(3)
C332 C337 N338 Cu32 2(6)
C332 C337 N338 C339 -174(3)
C333 C332 C337 C336 5(7)
C333 C332 C337 N338 177(3)
C333 C334 C335 C336 -3(2)
C334 C335 C336 C337 6(4)
C335 C336 C337 C332 -7(7)
C335 C336 C337 N338 -178(4)
C336 C337 N338 Cu32 174(5)
C336 C337 N338 C339 -2(8)
C337 C332 C333 C334 -2(4)
C337 N338 C339 C340 -177(4)
N338 C339 C340 C341 -178.5(15)
N338 C339 C340 C345 5(2)
C339 C340 C341 C342 -175.1(16)
C339 C340 C345 C344 173(2)
C339 C340 C345 O346 -7(3)
C340 C341 C342 C343 3(3)
C340 C345 O346 Cu32 -5(3)
C341 C340 C345 C344 -4(3)
C341 C340 C345 O346 176.6(19)
C341 C342 C343 C344 -5(3)
C342 C343 C344 C345 2(4)
C343 C344 C345 C340 2(4)
C343 C344 C345 O346 -179(2)
C344 C345 O346 Cu32 175.9(17)
C345 C340 C341 C342 2(3)
N351 C352 C353 C354 -0.9(6)
C352 N351 C356 C355 2.5(5)
C352 C353 C354 C355 4.1(5)
C352 C353 C354 N357 -174.5(4)
C353 C354 C355 C356 -4.1(5)
C353 C354 N357 C358 1.7(6)
C353 C354 N357 C359 174.4(4)
C354 C355 C356 N351 0.9(6)
C355 C354 N357 C358 -176.8(4)
C355 C354 N357 C359 -4.2(6)
C356 N351 C352 C353 -2.5(5)
N357 C354 C355 C356 174.5(4)
N361 C362 C363 C364 -0.9(6)
C362 N361 C366 C365 1.9(5)
C362 C363 C364 C365 2.9(5)
C362 C363 C364 N367 -177.4(3)
C363 C364 C365 C366 -2.6(5)
C363 C364 N367 C368 4.4(6)
C363 C364 N367 C369 174.7(4)
C364 C365 C366 N361 0.2(6)
C365 C364 N367 C368 -175.9(4)
C365 C364 N367 C369 -5.6(6)
C366 N361 C362 C363 -1.5(5)
N367 C364 C365 C366 177.7(3)
Cu11 O111 C112 C113 -176.9(9)
Cu11 O111 C112 C117 2.4(17)
Cu11 N118 C119 C120 -4.2(12)
Cu11 N151 C152 C153 172.1(3)
Cu11 N151 C156 C155 -172.5(3)
Cu11 N161 C162 C163 170.3(3)
Cu11 N161 C166 C165 -171.6(3)
O111 C112 C113 C114 179.1(10)
O111 C112 C117 C116 -176.7(19)
O111 C112 C117 N118 8(3)
C112 C113 C114 C115 -2.1(14)
C112 C117 N118 Cu11 -14(2)
C112 C117 N118 C119 164.2(13)
C113 C112 C117 C116 3(3)
C113 C112 C117 N118 -172.9(15)
C113 C114 C115 C116 2.1(15)
C114 C115 C116 C117 0(2)
C115 C116 C117 C112 -3(3)
C115 C116 C117 N118 172.4(19)
C116 C117 N118 Cu11 171(2)
C116 C117 N118 C119 -11(3)
C117 C112 C113 C114 -0.2(19)
C117 N118 C119 C120 178.2(17)
N118 C119 C120 C121 -177.5(10)
N118 C119 C120 C125 3.9(17)
C119 C120 C121 C122 176.6(13)
C119 C120 C125 C124 -176.5(12)
C119 C120 C125 O126 1.7(19)
C120 C121 C122 C123 2(2)
C120 C125 O126 Cu11 -6.3(16)
C121 C120 C125 C124 4.9(17)
C121 C120 C125 O126 -176.9(12)
C121 C122 C123 C124 1(2)
C122 C123 C124 C125 -0.9(19)
C123 C124 C125 C120 -2.3(17)
C123 C124 C125 O126 179.4(12)
C124 C125 O126 Cu11 171.9(8)
C125 C120 C121 C122 -4.7(19)
Cu12 O131 C132 C133 179.5(12)
Cu12 O131 C132 C137 -0.8(16)
Cu12 N138 C139 C140 -10(2)
Cu12 N151 C152 C153 172.5(3)
Cu12 N151 C156 C155 -170.5(3)
Cu12 N161 C162 C163 179.3(3)
Cu12 N161 C166 C165 180.0(3)
O131 C132 C133 C134 178.4(15)
O131 C132 C137 C136 -177.0(16)
O131 C132 C137 N138 1(2)
C132 C133 C134 C135 -1(2)
C132 C137 N138 Cu12 -0.1(16)
C132 C137 N138 C139 172.9(11)
C133 C132 C137 C136 3(2)
C133 C132 C137 N138 -179.7(14)
C133 C134 C135 C136 2(3)
C134 C135 C136 C137 -1(3)
C135 C136 C137 C132 -2(2)
C135 C136 C137 N138 -179.0(17)
C136 C137 N138 Cu12 177.5(14)
C136 C137 N138 C139 -9(2)
C137 C132 C133 C134 -1(2)
C137 N138 C139 C140 178(2)
N138 C139 C140 C141 178.4(17)
N138 C139 C140 C145 -3(4)
C139 C140 C141 C142 174(2)
C139 C140 C145 C144 -174(2)
C139 C140 C145 O146 3(4)
C140 C141 C142 C143 2(3)
C140 C145 O146 Cu12 12(3)
C141 C140 C145 C144 5(3)
C141 C140 C145 O146 -178(2)
C141 C142 C143 C144 0.3(18)
C142 C143 C144 C145 0.7(18)
C143 C144 C145 C140 -3(2)
C143 C144 C145 O146 179.9(13)
C144 C145 O146 Cu12 -171.9(9)
C145 C140 C141 C142 -4(4)
N151 C152 C153 C154 -1.1(6)
C152 N151 C156 C155 1.1(5)
C152 C153 C154 C155 1.8(5)
C152 C153 C154 N157 -177.9(3)
C153 C154 C155 C156 -1.1(5)
C153 C154 N157 C158 1.0(5)
C153 C154 N157 C159 174.5(3)
C154 C155 C156 N151 -0.3(6)
C155 C154 N157 C158 -178.6(3)
C155 C154 N157 C159 -5.1(5)
C156 N151 C152 C153 -0.4(5)
N157 C154 C155 C156 178.5(3)
N161 C162 C163 C164 -0.4(6)
C162 N161 C166 C165 0.3(5)
C162 C163 C164 C165 2.2(5)
C162 C163 C164 N167 -177.7(3)
C163 C164 C165 C166 -2.8(5)
C163 C164 N167 C168 0.9(5)
C163 C164 N167 C169 -172.5(3)
C164 C165 C166 N161 1.6(6)
C165 C164 N167 C168 -179.0(3)
C165 C164 N167 C169 7.6(5)
C166 N161 C162 C163 -1.0(5)
N167 C164 C165 C166 177.1(3)
Cu21 O211 C212 C213 179.9(14)
Cu21 O211 C212 C217 1.4(17)
Cu21 N218 C219 C220 0.8(10)
Cu21 N251 C252 C253 174.4(4)
Cu21 N251 C256 C255 -174.1(4)
Cu21 N261 C262 C263 -146.3(3)
Cu21 N261 C266 C265 149.2(3)
O211 C212 C213 C214 -179.2(13)
O211 C212 C217 C216 178.7(11)
O211 C212 C217 N218 -2.9(18)
C212 C213 C214 C215 0.6(19)
C212 C217 N218 Cu21 2.9(10)
C212 C217 N218 C219 -174.2(9)
C213 C212 C217 C216 0.1(19)
C213 C212 C217 N218 178.5(12)
C213 C214 C215 C216 0.2(12)
C214 C215 C216 C217 -0.8(9)
C215 C216 C217 C212 0.6(12)
C215 C216 C217 N218 -177.5(6)
C216 C217 N218 Cu21 -178.9(6)
C216 C217 N218 C219 4.1(10)
C217 C212 C213 C214 -1(2)
C217 N218 C219 C220 177.4(8)
N218 C219 C220 C221 -174.9(7)
N218 C219 C220 C225 4(2)
C219 C220 C221 C222 179.3(8)
C219 C220 C225 C224 179.2(14)
C219 C220 C225 O226 4(3)
C220 C221 C222 C223 0.3(11)
C220 C225 O226 Cu21 -17(3)
C221 C220 C225 C224 -2(3)
C221 C220 C225 O226 -176.9(17)
C221 C222 C223 C224 0.5(9)
C222 C223 C224 C225 -2.1(16)
C223 C224 C225 C220 3(3)
C223 C224 C225 O226 177.9(14)
C224 C225 O226 Cu21 168.6(12)
C225 C220 C221 C222 0.6(19)
Cu22 O231 C232 C233 169(4)
Cu22 O231 C232 C237 -5(6)
Cu22 N238 C239 C240 7.3(18)
Cu22 N251 C252 C253 175.5(5)
Cu22 N251 C256 C255 -174.6(5)
Cu22 N261 C262 C263 -149.9(4)
Cu22 N261 C266 C265 149.3(4)
O231 C232 C233 C234 180(4)
O231 C232 C237 C236 180(4)
O231 C232 C237 N238 -1(6)
C232 C233 C234 C235 4(4)
C232 C237 N238 Cu22 7(4)
C232 C237 N238 C239 -171(3)
C233 C232 C237 C236 6(6)
C233 C232 C237 N238 -175(3)
C233 C234 C235 C236 0(2)
C234 C235 C236 C237 -1(2)
C235 C236 C237 C232 -2(5)
C235 C236 C237 N238 179(2)
C236 C237 N238 Cu22 -175(2)
C236 C237 N238 C239 7(4)
C237 C232 C233 C234 -6(6)
C237 N238 C239 C240 -175(2)
N238 Cu22 O246 C245 -2(3)
N238 C239 C240 C241 175.3(14)
N238 C239 C240 C245 -7(3)
C239 C240 C241 C242 -178.8(15)
C239 C240 C245 C244 176(3)
C239 C240 C245 O246 1(5)
C240 C241 C242 C243 1(3)
C240 C245 O246 Cu22 3(5)
C241 C240 C245 C244 -5(5)
C241 C240 C245 O246 179(3)
C241 C242 C243 C244 -3(3)
C242 C243 C244 C245 1(4)
C243 C244 C245 C240 4(5)
C243 C244 C245 O246 179(3)
C244 C245 O246 Cu22 -173(2)
C245 C240 C241 C242 3(3)
N251 Cu22 O246 C245 -161(3)
N251 C252 C253 C254 -0.8(6)
C252 N251 C256 C255 0.3(5)
C252 C253 C254 C255 1.1(5)
C252 C253 C254 N257 -178.5(3)
C253 C254 C255 C256 -0.8(5)
C253 C254 N257 C258 4.1(5)
C253 C254 N257 C259 169.0(3)
C254 C255 C256 N251 0.1(6)
C255 C254 N257 C258 -175.4(3)
C255 C254 N257 C259 -10.6(5)
C256 N251 C252 C253 0.0(5)
N257 C254 C255 C256 178.8(3)
N261 Cu22 O246 C245 110(3)
N261 C262 C263 C264 -0.6(6)
C262 N261 C266 C265 -1.1(5)
C262 C263 C264 C265 -1.9(5)
C262 C263 C264 N267 177.3(3)
C263 C264 C265 C266 2.8(5)
C263 C264 N267 C268 -7.4(5)
C263 C264 N267 C269 -170.7(4)
C264 C265 C266 N261 -1.4(6)
C265 C264 N267 C268 171.7(3)
C265 C264 N267 C269 8.4(6)
C266 N261 C262 C263 2.2(6)
N267 C264 C265 C266 -176.3(3)
